data_4075457
loop_
_publ_author_name
'Ohki, Yasuhiro'
'Takikawa, Yuko'
'Hatanaka, Tsubasa'
'Tatsumi, Kazuyuki'

_publ_section_title
;
 Reductive N&#x2212;N Bond Cleavage of Diphenylhydrazine and Azobenzene
 Induced by Coordinatively Unsaturated Cp*Fe{N(SiMe3)2}
;
_journal_issue 13
_journal_name_full Organometallics
_journal_page_first 3111
_journal_paper_doi 10.1021/om0602963
_journal_volume 25
_journal_year 2006
_chemical_formula_moiety 'C34 H46 Fe2 N2 '
_chemical_formula_sum 'C34 H46 Fe2 N2'
_chemical_formula_weight 594.44
_space_group_IT_number 2
_symmetry_cell_setting triclinic
_symmetry_Int_Tables_number 2
_symmetry_space_group_name_Hall '-P 1'
_symmetry_space_group_name_H-M 'P -1'
_cell_angle_alpha 91.378(10)
_cell_angle_beta 90.12(6)
_cell_angle_gamma 99.34(4)
_cell_formula_units_Z 2
_cell_length_a 10.349(8)
_cell_length_b 12.101(4)
_cell_length_c 12.420(3)
_cell_measurement_reflns_used 103
_cell_measurement_temperature 113.1
_cell_measurement_theta_max 27.5
_cell_measurement_theta_min 3.2
_cell_volume 1534.3(14)
_computing_cell_refinement CrystalClear
_computing_data_collection CrystalClear
_computing_data_reduction CrystalStructure
_computing_publication_material 'CrystalStructure 3.7.0'
_computing_structure_refinement CRYSTALS
_computing_structure_solution SHELXS97
_diffrn_detector_area_resol_mean 7.31
_diffrn_measured_fraction_theta_full 0.959
_diffrn_measured_fraction_theta_max 0.959
_diffrn_measurement_device_type 'Rigaku Saturn'
_diffrn_measurement_method \w
_diffrn_radiation_type 'Mo K\a'
_diffrn_radiation_wavelength 0.71070
_diffrn_reflns_av_R_equivalents 0.029
_diffrn_reflns_limit_h_max 13
_diffrn_reflns_limit_h_min -13
_diffrn_reflns_limit_k_max 15
_diffrn_reflns_limit_k_min -15
_diffrn_reflns_limit_l_max 16
_diffrn_reflns_limit_l_min -14
_diffrn_reflns_number 12570
_diffrn_reflns_theta_full 27.48
_diffrn_reflns_theta_max 27.48
_exptl_absorpt_coefficient_mu 0.969
_exptl_absorpt_correction_T_max 0.824
_exptl_absorpt_correction_T_min 0.714
_exptl_absorpt_correction_type multi-scan
_exptl_absorpt_process_details 'Jacobson, R. (1998) Private communication'
_exptl_crystal_colour brown
_exptl_crystal_density_diffrn 1.287
_exptl_crystal_density_method 'not measured'
_exptl_crystal_description prism
_exptl_crystal_F_000 632.00
_exptl_crystal_size_max 0.10
_exptl_crystal_size_mid 0.10
_exptl_crystal_size_min 0.05
_refine_diff_density_max 2.07
_refine_diff_density_min -0.69
_refine_ls_extinction_method none
_refine_ls_goodness_of_fit_ref 1.470
_refine_ls_hydrogen_treatment refall
_refine_ls_number_parameters 364
_refine_ls_number_reflns 6568
_refine_ls_R_factor_gt 0.0826
_refine_ls_shift/su_max 0.0000
_refine_ls_structure_factor_coef F
_refine_ls_weighting_details 'w = 1/[0.0010Fo^2^ + 3.0000\s(Fo^2^) + 0.5000]'
_refine_ls_weighting_scheme calc
_refine_ls_wR_factor_ref 0.1097
_reflns_number_gt 5290
_reflns_number_total 6745
_reflns_threshold_expression F^2^>2.0\s(F^2^)
_cod_data_source_file om0602963si20060404_084627.cif
_cod_data_source_block '__Cp2Fe2(NPhMe)2'
_cod_original_formula_sum 'C34 H46 Fe2 N2 '
_cod_database_code 4075457

loop_
_symmetry_equiv_pos_site_id
_symmetry_equiv_pos_as_xyz
1 +X,+Y,+Z
2 -X,-Y,-Z

loop_
_atom_site_label
_atom_site_type_symbol
_atom_site_fract_x
_atom_site_fract_y
_atom_site_fract_z
_atom_site_U_iso_or_equiv
_atom_site_adp_type
_atom_site_occupancy
_atom_site_symmetry_multiplicity
_atom_site_calc_flag
_atom_site_refinement_flags
Fe(1) Fe 0.08318(6) 0.55912(5) 0.57778(5) 0.03250(18) Uani 1.00 1 d .
Fe(2) Fe 0.41846(6) 0.94757(5) 0.07774(5) 0.02929(17) Uani 1.00 1 d .
N(1) N 0.1063(4) 0.4290(4) 0.4730(4) 0.0498(13) Uani 1.00 1 d .
N(2) N 0.5227(4) 1.1068(3) 0.0695(3) 0.0431(12) Uani 1.00 1 d .
C(1) C 0.2102(6) 0.4584(6) 0.3934(5) 0.068(2) Uani 1.00 1 d .
C(2) C 0.1082(5) 0.3254(4) 0.5243(4) 0.0440(14) Uani 1.00 1 d .
C(3) C 0.0161(5) 0.3002(4) 0.6015(5) 0.0501(16) Uani 1.00 1 d .
C(4) C 0.0057(7) 0.2023(5) 0.6581(5) 0.062(2) Uani 1.00 1 d .
C(5) C 0.0902(8) 0.1287(5) 0.6352(6) 0.077(2) Uani 1.00 1 d .
C(6) C 0.1843(7) 0.1516(5) 0.5585(5) 0.067(2) Uani 1.00 1 d .
C(7) C 0.1940(6) 0.2488(5) 0.5020(5) 0.0580(18) Uani 1.00 1 d .
C(8) C 0.2876(5) 0.6458(4) 0.6276(4) 0.0441(14) Uani 1.00 1 d .
C(9) C 0.2014(5) 0.7241(4) 0.6377(4) 0.0440(14) Uani 1.00 1 d .
C(10) C 0.1070(5) 0.6864(4) 0.7164(4) 0.0425(14) Uani 1.00 1 d .
C(11) C 0.1318(5) 0.5842(4) 0.7549(4) 0.0407(13) Uani 1.00 1 d .
C(12) C 0.2451(5) 0.5581(4) 0.7009(4) 0.0417(13) Uani 1.00 1 d .
C(13) C 0.4093(6) 0.6600(6) 0.5620(6) 0.075(2) Uani 1.00 1 d .
C(14) C 0.2116(7) 0.8327(5) 0.5808(5) 0.070(2) Uani 1.00 1 d .
C(15) C 0.0056(6) 0.7531(5) 0.7571(5) 0.068(2) Uani 1.00 1 d .
C(16) C 0.0589(7) 0.5160(5) 0.8404(4) 0.065(2) Uani 1.00 1 d .
C(17) C 0.3126(6) 0.4602(5) 0.7226(6) 0.068(2) Uani 1.00 1 d .
C(18) C 0.6277(6) 1.1289(5) 0.1510(5) 0.0559(17) Uani 1.00 1 d .
C(19) C 0.4483(5) 1.1950(4) 0.0634(4) 0.0443(14) Uani 1.00 1 d .
C(20) C 0.3461(5) 1.1784(4) -0.0105(4) 0.0466(15) Uani 1.00 1 d .
C(21) C 0.2689(6) 1.2575(5) -0.0246(5) 0.062(2) Uani 1.00 1 d .
C(22) C 0.2909(7) 1.3573(5) 0.0367(6) 0.071(2) Uani 1.00 1 d .
C(23) C 0.3918(8) 1.3744(5) 0.1094(6) 0.069(2) Uani 1.00 1 d .
C(24) C 0.4706(6) 1.2955(5) 0.1239(5) 0.0548(17) Uani 1.00 1 d .
C(25) C 0.2105(8) 0.9076(8) 0.1341(7) 0.0394(17) Uiso 0.65 1 d P
C(26) C 0.2868(9) 0.9670(6) 0.2174(7) 0.0328(17) Uiso 0.65 1 d P
C(27) C 0.3835(8) 0.9025(9) 0.2528(6) 0.0346(18) Uiso 0.65 1 d P
C(28) C 0.3650(9) 0.8011(7) 0.1909(8) 0.0376(17) Uiso 0.65 1 d P
C(29) C 0.2608(10) 0.8030(9) 0.1189(7) 0.0443(19) Uiso 0.65 1 d P
C(30) C 0.0927(12) 0.9411(11) 0.0798(10) 0.081(3) Uiso 0.65 1 d P
C(31) C 0.2609(11) 1.0782(9) 0.2657(8) 0.064(2) Uiso 0.65 1 d P
C(32) C 0.4780(11) 0.9348(10) 0.3452(9) 0.070(2) Uiso 0.65 1 d P
C(33) C 0.4344(14) 0.6985(12) 0.1980(11) 0.089(3) Uiso 0.65 1 d P
C(34) C 0.2034(12) 0.7069(10) 0.0440(10) 0.078(3) Uiso 0.65 1 d P
C(35) C 0.2222(13) 0.8515(15) 0.1195(10) 0.029(2) Uiso 0.35 1 d P
C(36) C 0.2406(19) 0.9503(15) 0.1877(16) 0.043(3) Uiso 0.35 1 d P
C(37) C 0.3578(19) 0.9416(17) 0.2508(14) 0.044(4) Uiso 0.35 1 d P
C(38) C 0.4021(16) 0.8395(16) 0.2261(14) 0.040(3) Uiso 0.35 1 d P
C(39) C 0.3159(16) 0.7828(10) 0.1455(12) 0.027(2) Uiso 0.35 1 d P
C(40) C 0.098(2) 0.831(2) 0.049(2) 0.084(6) Uiso 0.35 1 d P
C(41) C 0.181(2) 1.054(2) 0.213(2) 0.094(7) Uiso 0.35 1 d P
C(42) C 0.424(2) 1.0137(19) 0.3493(18) 0.077(5) Uiso 0.35 1 d P
C(43) C 0.496(2) 0.744(2) 0.250(2) 0.090(7) Uiso 0.35 1 d P
C(44) C 0.308(2) 0.6693(18) 0.0907(18) 0.074(5) Uiso 0.35 1 d P
H(1) H 0.2780 0.5155 0.4239 0.081 Uiso 1.00 1 c R
H(2) H 0.1736 0.4868 0.3297 0.082 Uiso 1.00 1 c R
H(3) H 0.2477 0.3923 0.3739 0.082 Uiso 1.00 1 c R
H(4) H -0.0446 0.3517 0.6168 0.061 Uiso 1.00 1 c R
H(5) H -0.0598 0.1862 0.7138 0.075 Uiso 1.00 1 c R
H(6) H 0.0829 0.0594 0.6741 0.094 Uiso 1.00 1 c R
H(7) H 0.2441 0.0992 0.5440 0.084 Uiso 1.00 1 c R
H(8) H 0.2602 0.2646 0.4469 0.070 Uiso 1.00 1 c R
H(9) H 0.3864 0.6662 0.4869 0.088 Uiso 1.00 1 c R
H(10) H 0.4674 0.7273 0.5858 0.088 Uiso 1.00 1 c R
H(11) H 0.4530 0.5956 0.5703 0.088 Uiso 1.00 1 c R
H(12) H 0.2635 0.8297 0.5161 0.081 Uiso 1.00 1 c R
H(13) H 0.1246 0.8457 0.5615 0.082 Uiso 1.00 1 c R
H(14) H 0.2532 0.8933 0.6280 0.081 Uiso 1.00 1 c R
H(15) H -0.0556 0.7599 0.6993 0.083 Uiso 1.00 1 c R
H(16) H -0.0410 0.7146 0.8166 0.083 Uiso 1.00 1 c R
H(17) H 0.0474 0.8271 0.7813 0.083 Uiso 1.00 1 c R
H(18) H -0.0219 0.5439 0.8562 0.076 Uiso 1.00 1 c R
H(19) H 0.0389 0.4384 0.8157 0.076 Uiso 1.00 1 c R
H(20) H 0.1127 0.5212 0.9049 0.076 Uiso 1.00 1 c R
H(21) H 0.3721 0.4772 0.7833 0.083 Uiso 1.00 1 c R
H(22) H 0.2477 0.3953 0.7382 0.083 Uiso 1.00 1 c R
H(23) H 0.3614 0.4444 0.6590 0.083 Uiso 1.00 1 c R
H(24) H 0.6593 1.0597 0.1663 0.067 Uiso 1.00 1 c R
H(25) H 0.5942 1.1587 0.2166 0.067 Uiso 1.00 1 c R
H(26) H 0.6990 1.1829 0.1239 0.067 Uiso 1.00 1 c R
H(27) H 0.3289 1.1091 -0.0528 0.055 Uiso 1.00 1 c R
H(28) H 0.1983 1.2449 -0.0772 0.075 Uiso 1.00 1 c R
H(29) H 0.2355 1.4138 0.0273 0.089 Uiso 1.00 1 c R
H(30) H 0.4076 1.4437 0.1518 0.084 Uiso 1.00 1 c R
H(31) H 0.5417 1.3093 0.1760 0.066 Uiso 1.00 1 c R

loop_
_atom_site_aniso_label
_atom_site_aniso_U_11
_atom_site_aniso_U_22
_atom_site_aniso_U_33
_atom_site_aniso_U_12
_atom_site_aniso_U_13
_atom_site_aniso_U_23
Fe(1) 0.0358(3) 0.0285(3) 0.0338(3) 0.0076(2) -0.0052(2) -0.0020(2)
Fe(2) 0.0325(3) 0.0267(3) 0.0286(3) 0.0047(2) 0.0034(2) 0.0005(2)
N(1) 0.048(2) 0.048(2) 0.055(2) 0.011(2) 0.007(2) 0.001(2)
N(2) 0.045(2) 0.041(2) 0.042(2) 0.0034(19) -0.0046(19) 0.0014(19)
C(1) 0.055(3) 0.079(4) 0.069(4) 0.009(3) 0.015(3) -0.012(3)
C(2) 0.055(3) 0.032(2) 0.045(2) 0.008(2) -0.021(2) -0.001(2)
C(3) 0.046(3) 0.046(3) 0.059(3) 0.013(2) -0.014(2) -0.008(2)
C(4) 0.078(4) 0.046(3) 0.064(4) 0.010(3) 0.004(3) 0.008(2)
C(5) 0.118(6) 0.044(3) 0.072(4) 0.019(3) -0.011(4) 0.016(3)
C(6) 0.087(5) 0.052(3) 0.071(4) 0.038(3) -0.006(3) -0.000(3)
C(7) 0.069(4) 0.059(3) 0.048(3) 0.016(3) -0.007(3) -0.005(2)
C(8) 0.038(2) 0.047(3) 0.044(2) 0.000(2) -0.004(2) -0.004(2)
C(9) 0.057(3) 0.028(2) 0.045(2) 0.001(2) -0.016(2) 0.000(2)
C(10) 0.044(2) 0.039(2) 0.045(2) 0.013(2) -0.010(2) -0.014(2)
C(11) 0.047(2) 0.041(2) 0.032(2) 0.001(2) -0.008(2) -0.003(2)
C(12) 0.044(2) 0.036(2) 0.047(2) 0.012(2) -0.015(2) -0.003(2)
C(13) 0.050(3) 0.094(5) 0.075(4) -0.002(3) 0.008(3) -0.012(4)
C(14) 0.090(5) 0.043(3) 0.070(4) -0.007(3) -0.035(3) 0.011(3)
C(15) 0.070(4) 0.066(4) 0.072(4) 0.028(3) -0.020(3) -0.029(3)
C(16) 0.074(4) 0.074(4) 0.041(3) -0.008(3) -0.003(3) -0.001(3)
C(17) 0.067(4) 0.052(3) 0.088(5) 0.024(3) -0.038(3) -0.009(3)
C(18) 0.058(3) 0.056(3) 0.053(3) 0.009(2) -0.011(2) -0.005(2)
C(19) 0.053(3) 0.030(2) 0.053(3) 0.013(2) 0.018(2) 0.010(2)
C(20) 0.051(3) 0.041(2) 0.047(3) 0.002(2) 0.010(2) 0.001(2)
C(21) 0.057(3) 0.067(4) 0.063(4) 0.010(3) 0.003(3) 0.016(3)
C(22) 0.080(5) 0.052(3) 0.091(5) 0.036(3) 0.018(4) 0.009(3)
C(23) 0.098(5) 0.038(3) 0.074(4) 0.023(3) 0.003(4) -0.009(3)
C(24) 0.062(3) 0.047(3) 0.055(3) 0.008(2) 0.001(2) -0.003(2)

loop_
_atom_type_symbol
_atom_type_description
_atom_type_scat_dispersion_real
_atom_type_scat_dispersion_imag
_atom_type_scat_source
C C 0.003 0.002
;
International Tables for Crystallography
(1992, Vol. C, Tables 4.2.6.8 and 6.1.1.4)
;
H H 0.000 0.000
;
International Tables for Crystallography
(1992, Vol. C, Table 6.1.1.4)
;
N N 0.006 0.003
;
International Tables for Crystallography
(1992, Vol. C, Tables 4.2.6.8 and 6.1.1.4)
;
Fe Fe 0.346 0.844
;
International Tables for Crystallography
(1992, Vol. C, Tables 4.2.6.8 and 6.1.1.4)
;

loop_
_geom_angle_atom_site_label_1
_geom_angle_atom_site_label_2
_geom_angle_atom_site_label_3
_geom_angle
_geom_angle_site_symmetry_1
_geom_angle_site_symmetry_3
Fe(1) Fe(1) N(1) 48.08(13) 56602 .
Fe(1) Fe(1) N(1) 47.34(13) 56602 56602
Fe(1) Fe(1) C(8) 149.25(14) 56602 .
Fe(1) Fe(1) C(9) 148.85(14) 56602 .
Fe(1) Fe(1) C(10) 147.30(14) 56602 .
Fe(1) Fe(1) C(11) 146.36(12) 56602 .
Fe(1) Fe(1) C(12) 148.03(13) 56602 .
N(1) Fe(1) N(1) 95.42(19) . 56602
N(1) Fe(1) C(8) 107.16(19) . .
N(1) Fe(1) C(9) 138.10(19) . .
N(1) Fe(1) C(10) 163.7(2) . .
N(1) Fe(1) C(11) 130.3(2) . .
N(1) Fe(1) C(12) 103.35(19) . .
N(1) Fe(1) C(8) 149.12(19) 56602 .
N(1) Fe(1) C(9) 114.2(2) 56602 .
N(1) Fe(1) C(10) 100.22(19) 56602 .
N(1) Fe(1) C(11) 118.4(2) 56602 .
N(1) Fe(1) C(12) 155.06(19) 56602 .
C(8) Fe(1) C(9) 36.0(2) . .
C(8) Fe(1) C(10) 60.36(19) . .
C(8) Fe(1) C(11) 61.17(18) . .
C(8) Fe(1) C(12) 36.67(18) . .
C(9) Fe(1) C(10) 36.26(19) . .
C(9) Fe(1) C(11) 60.63(18) . .
C(9) Fe(1) C(12) 60.44(19) . .
C(10) Fe(1) C(11) 35.99(19) . .
C(10) Fe(1) C(12) 60.3(2) . .
C(11) Fe(1) C(12) 36.7(2) . .
Fe(2) Fe(2) N(2) 47.81(12) 67502 .
Fe(2) Fe(2) N(2) 47.80(12) 67502 67502
Fe(2) Fe(2) C(26) 147.0(2) 67502 .
Fe(2) Fe(2) C(27) 149.1(2) 67502 .
Fe(2) Fe(2) C(28) 149.3(2) 67502 .
Fe(2) Fe(2) C(29) 147.3(2) 67502 .
Fe(2) Fe(2) C(35) 148.1(3) 67502 .
Fe(2) Fe(2) C(36) 148.1(4) 67502 .
Fe(2) Fe(2) C(37) 147.8(4) 67502 .
Fe(2) Fe(2) C(38) 146.4(4) 67502 .
Fe(2) Fe(2) C(39) 147.4(3) 67502 .
N(2) Fe(2) N(2) 95.61(17) . 67502
N(2) Fe(2) C(26) 101.2(2) . .
N(2) Fe(2) C(27) 109.6(2) . .
N(2) Fe(2) C(28) 142.9(2) . .
N(2) Fe(2) C(29) 161.3(3) . .
N(2) Fe(2) C(35) 143.0(4) . .
N(2) Fe(2) C(36) 109.3(4) . .
N(2) Fe(2) C(37) 101.7(5) . .
N(2) Fe(2) C(38) 125.3(4) . .
N(2) Fe(2) C(39) 161.2(4) . .
N(2) Fe(2) C(26) 158.9(2) 67502 .
N(2) Fe(2) C(27) 144.9(3) 67502 .
N(2) Fe(2) C(28) 111.0(2) 67502 .
N(2) Fe(2) C(29) 100.6(2) 67502 .
N(2) Fe(2) C(35) 110.0(3) 67502 .
N(2) Fe(2) C(36) 144.1(4) 67502 .
N(2) Fe(2) C(37) 159.0(5) 67502 .
N(2) Fe(2) C(38) 122.8(5) 67502 .
N(2) Fe(2) C(39) 100.7(4) 67502 .
C(26) Fe(2) C(27) 37.2(3) . .
C(26) Fe(2) C(28) 61.1(3) . .
C(26) Fe(2) C(29) 61.0(3) . .
C(26) Fe(2) C(35) 49.3(4) . .
C(26) Fe(2) C(36) 15.3(5) . .
C(26) Fe(2) C(37) 24.2(5) . .
C(26) Fe(2) C(38) 55.5(5) . .
C(26) Fe(2) C(39) 65.5(4) . .
C(27) Fe(2) C(28) 36.3(3) . .
C(27) Fe(2) C(29) 60.6(3) . .
C(27) Fe(2) C(35) 62.8(4) . .
C(27) Fe(2) C(36) 48.1(5) . .
C(27) Fe(2) C(37) 14.8(6) . .
C(27) Fe(2) C(38) 22.2(5) . .
C(27) Fe(2) C(39) 51.7(4) . .
C(28) Fe(2) C(29) 36.0(3) . .
C(28) Fe(2) C(35) 50.0(4) . .
C(28) Fe(2) C(36) 62.6(5) . .
C(28) Fe(2) C(37) 48.3(5) . .
C(28) Fe(2) C(38) 17.6(5) . .
C(28) Fe(2) C(39) 19.2(4) . .
C(29) Fe(2) C(35) 19.5(5) . .
C(29) Fe(2) C(36) 52.0(5) . .
C(29) Fe(2) C(37) 64.8(5) . .
C(29) Fe(2) C(38) 51.4(4) . .
C(29) Fe(2) C(39) 18.7(5) . .
C(35) Fe(2) C(36) 36.8(6) . .
C(35) Fe(2) C(37) 61.4(5) . .
C(35) Fe(2) C(38) 61.5(5) . .
C(35) Fe(2) C(39) 36.5(6) . .
C(36) Fe(2) C(37) 37.6(7) . .
C(36) Fe(2) C(38) 62.1(6) . .
C(36) Fe(2) C(39) 61.3(6) . .
C(37) Fe(2) C(38) 36.4(7) . .
C(37) Fe(2) C(39) 60.5(6) . .
C(38) Fe(2) C(39) 36.5(5) . .
Fe(1) N(1) Fe(1) 84.58(19) . 56602
Fe(1) N(1) C(1) 113.8(3) . .
Fe(1) N(1) C(2) 113.9(3) . .
Fe(1) N(1) C(1) 115.9(4) 56602 .
Fe(1) N(1) C(2) 110.4(3) 56602 .
C(1) N(1) C(2) 114.7(5) . .
Fe(2) N(2) Fe(2) 84.39(16) . 67502
Fe(2) N(2) C(18) 112.3(3) . .
Fe(2) N(2) C(19) 116.3(3) . .
Fe(2) N(2) C(18) 114.3(3) 67502 .
Fe(2) N(2) C(19) 113.8(3) 67502 .
C(18) N(2) C(19) 112.8(4) . .
N(1) C(2) C(3) 115.0(5) . .
N(1) C(2) C(7) 126.5(5) . .
C(3) C(2) C(7) 118.5(5) . .
C(2) C(3) C(4) 121.6(6) . .
C(3) C(4) C(5) 119.0(6) . .
C(4) C(5) C(6) 120.9(6) . .
C(5) C(6) C(7) 119.9(7) . .
C(2) C(7) C(6) 120.0(6) . .
Fe(1) C(8) C(9) 71.7(2) . .
Fe(1) C(8) C(12) 71.2(2) . .
Fe(1) C(8) C(13) 127.9(4) . .
C(9) C(8) C(12) 107.3(4) . .
C(9) C(8) C(13) 125.5(5) . .
C(12) C(8) C(13) 126.8(5) . .
Fe(1) C(9) C(8) 72.3(2) . .
Fe(1) C(9) C(10) 71.7(2) . .
Fe(1) C(9) C(14) 124.9(4) . .
C(8) C(9) C(10) 108.4(4) . .
C(8) C(9) C(14) 126.3(5) . .
C(10) C(9) C(14) 125.2(5) . .
Fe(1) C(10) C(9) 72.1(2) . .
Fe(1) C(10) C(11) 71.6(2) . .
Fe(1) C(10) C(15) 126.6(4) . .
C(9) C(10) C(11) 108.9(4) . .
C(9) C(10) C(15) 124.0(5) . .
C(11) C(10) C(15) 126.9(5) . .
Fe(1) C(11) C(10) 72.4(3) . .
Fe(1) C(11) C(12) 72.0(2) . .
Fe(1) C(11) C(16) 123.3(3) . .
C(10) C(11) C(12) 107.5(4) . .
C(10) C(11) C(16) 127.2(5) . .
C(12) C(11) C(16) 125.2(5) . .
Fe(1) C(12) C(8) 72.2(3) . .
Fe(1) C(12) C(11) 71.2(3) . .
Fe(1) C(12) C(17) 125.2(3) . .
C(8) C(12) C(11) 107.9(4) . .
C(8) C(12) C(17) 126.1(5) . .
C(11) C(12) C(17) 126.0(5) . .
N(2) C(19) C(20) 115.7(4) . .
N(2) C(19) C(24) 125.7(5) . .
C(20) C(19) C(24) 118.6(5) . .
C(19) C(20) C(21) 121.1(5) . .
C(20) C(21) C(22) 120.1(6) . .
C(21) C(22) C(23) 119.2(7) . .
C(22) C(23) C(24) 121.3(6) . .
C(19) C(24) C(23) 119.8(6) . .
C(26) C(25) C(29) 105.8(8) . .
C(26) C(25) C(30) 126.8(9) . .
C(26) C(25) C(35) 118.3(15) . .
C(26) C(25) C(36) 13.4(14) . .
C(29) C(25) C(30) 127.1(8) . .
C(29) C(25) C(35) 12.9(11) . .
C(29) C(25) C(36) 117.4(16) . .
C(30) C(25) C(35) 114.3(14) . .
C(30) C(25) C(36) 114.3(17) . .
C(35) C(25) C(36) 129(2) . .
Fe(2) C(26) C(25) 71.9(5) . .
Fe(2) C(26) C(27) 72.6(5) . .
Fe(2) C(26) C(31) 125.3(6) . .
Fe(2) C(26) C(36) 88(2) . .
Fe(2) C(26) C(37) 77.9(12) . .
C(25) C(26) C(27) 109.5(7) . .
C(25) C(26) C(31) 123.6(9) . .
C(25) C(26) C(36) 19(2) . .
C(25) C(26) C(37) 123.9(14) . .
C(27) C(26) C(31) 126.7(8) . .
C(27) C(26) C(36) 126(2) . .
C(27) C(26) C(37) 14.6(12) . .
C(31) C(26) C(36) 106(2) . .
C(31) C(26) C(37) 112.4(14) . .
C(36) C(26) C(37) 140(2) . .
Fe(2) C(27) C(26) 70.2(4) . .
Fe(2) C(27) C(28) 72.5(5) . .
Fe(2) C(27) C(32) 126.3(6) . .
Fe(2) C(27) C(37) 79.7(19) . .
Fe(2) C(27) C(38) 79.3(13) . .
C(26) C(27) C(28) 107.2(7) . .
C(26) C(27) C(32) 125.2(9) . .
C(26) C(27) C(37) 24.1(19) . .
C(26) C(27) C(38) 129.1(14) . .
C(28) C(27) C(32) 127.4(9) . .
C(28) C(27) C(37) 131(2) . .
C(28) C(27) C(38) 22.6(12) . .
C(32) C(27) C(37) 101(2) . .
C(32) C(27) C(38) 105.7(14) . .
C(37) C(27) C(38) 152(2) . .
Fe(2) C(28) C(27) 71.2(5) . .
Fe(2) C(28) C(29) 70.9(5) . .
Fe(2) C(28) C(33) 126.0(7) . .
Fe(2) C(28) C(38) 80.3(17) . .
Fe(2) C(28) C(39) 80.0(12) . .
C(27) C(28) C(29) 108.2(9) . .
C(27) C(28) C(33) 130.2(9) . .
C(27) C(28) C(38) 28.8(17) . .
C(27) C(28) C(39) 128.4(16) . .
C(29) C(28) C(33) 121.5(9) . .
C(29) C(28) C(38) 136(2) . .
C(29) C(28) C(39) 20.2(12) . .
C(33) C(28) C(38) 102.4(19) . .
C(33) C(28) C(39) 101.4(15) . .
C(38) C(28) C(39) 155(2) . .
Fe(2) C(29) C(25) 70.6(5) . .
Fe(2) C(29) C(28) 73.1(5) . .
Fe(2) C(29) C(34) 126.3(7) . .
Fe(2) C(29) C(35) 78.8(13) . .
Fe(2) C(29) C(39) 82.4(13) . .
C(25) C(29) C(28) 109.2(8) . .
C(25) C(29) C(34) 125.7(9) . .
C(25) C(29) C(35) 12.4(11) . .
C(25) C(29) C(39) 130.2(15) . .
C(28) C(29) C(34) 124.9(10) . .
C(28) C(29) C(35) 121.2(14) . .
C(28) C(29) C(39) 21.0(12) . .
C(34) C(29) C(35) 113.4(15) . .
C(34) C(29) C(39) 104.1(15) . .
C(35) C(29) C(39) 142(2) . .
C(25) C(30) C(40) 72.4(12) . .
C(26) C(31) C(41) 76.6(17) . .
C(27) C(32) C(42) 81.7(13) . .
C(28) C(33) C(43) 86.8(19) . .
C(29) C(34) C(44) 76.6(11) . .
Fe(2) C(35) C(25) 81.1(13) . .
Fe(2) C(35) C(29) 81.7(13) . .
Fe(2) C(35) C(36) 73.8(9) . .
Fe(2) C(35) C(39) 73.4(8) . .
Fe(2) C(35) C(40) 127.4(12) . .
C(25) C(35) C(29) 155(2) . .
C(25) C(35) C(36) 27.5(12) . .
C(25) C(35) C(39) 136.5(17) . .
C(25) C(35) C(40) 90.9(18) . .
C(29) C(35) C(36) 128.4(18) . .
C(29) C(35) C(39) 18.6(10) . .
C(29) C(35) C(40) 114.3(19) . .
C(36) C(35) C(39) 109.9(13) . .
C(36) C(35) C(40) 116.7(17) . .
C(39) C(35) C(40) 132.6(16) . .
Fe(2) C(36) C(25) 75.6(14) . .
Fe(2) C(36) C(26) 77(2) . .
Fe(2) C(36) C(35) 69.4(9) . .
Fe(2) C(36) C(37) 69.1(10) . .
Fe(2) C(36) C(41) 124.0(14) . .
C(25) C(36) C(26) 147(3) . .
C(25) C(36) C(35) 23.1(11) . .
C(25) C(36) C(37) 126(2) . .
C(25) C(36) C(41) 119(2) . .
C(26) C(36) C(35) 127(2) . .
C(26) C(36) C(37) 24.1(17) . .
C(26) C(36) C(41) 91(2) . .
C(35) C(36) C(37) 104.2(16) . .
C(35) C(36) C(41) 141.2(19) . .
C(37) C(36) C(41) 114.6(17) . .
Fe(2) C(37) C(26) 77.8(12) . .
Fe(2) C(37) C(27) 86(2) . .
Fe(2) C(37) C(36) 73.4(10) . .
Fe(2) C(37) C(38) 73.2(10) . .
Fe(2) C(37) C(42) 128.4(13) . .
C(26) C(37) C(27) 141(2) . .
C(26) C(37) C(36) 15.4(9) . .
C(26) C(37) C(38) 125.4(18) . .
C(26) C(37) C(42) 117(2) . .
C(27) C(37) C(36) 126(2) . .
C(27) C(37) C(38) 16.8(15) . .
C(27) C(37) C(42) 101(2) . .
C(36) C(37) C(38) 110.4(15) . .
C(36) C(37) C(42) 131.3(19) . .
C(38) C(37) C(42) 117.5(17) . .
Fe(2) C(38) C(27) 78.5(14) . .
Fe(2) C(38) C(28) 82.1(17) . .
Fe(2) C(38) C(37) 70.4(10) . .
Fe(2) C(38) C(39) 72.0(9) . .
Fe(2) C(38) C(43) 124.2(13) . .
C(27) C(38) C(28) 129(2) . .
C(27) C(38) C(37) 11.1(10) . .
C(27) C(38) C(39) 117.2(18) . .
C(27) C(38) C(43) 141.0(19) . .
C(28) C(38) C(37) 119(2) . .
C(28) C(38) C(39) 13.0(13) . .
C(28) C(38) C(43) 88(2) . .
C(37) C(38) C(39) 106.8(15) . .
C(37) C(38) C(43) 152.0(17) . .
C(39) C(38) C(43) 100.8(15) . .
Fe(2) C(39) C(28) 80.7(12) . .
Fe(2) C(39) C(29) 78.9(12) . .
Fe(2) C(39) C(35) 70.1(8) . .
Fe(2) C(39) C(38) 71.5(9) . .
Fe(2) C(39) C(44) 125.3(12) . .
C(28) C(39) C(29) 139(2) . .
C(28) C(39) C(35) 119.6(17) . .
C(28) C(39) C(38) 11.9(12) . .
C(28) C(39) C(44) 121.0(19) . .
C(29) C(39) C(35) 19.2(11) . .
C(29) C(39) C(38) 127.7(18) . .
C(29) C(39) C(44) 100.0(17) . .
C(35) C(39) C(38) 108.5(13) . .
C(35) C(39) C(44) 119.1(15) . .
C(38) C(39) C(44) 132.3(16) . .
C(30) C(40) C(35) 82.3(14) . .
C(31) C(41) C(36) 86(2) . .
C(32) C(42) C(37) 75.7(15) . .
C(33) C(43) C(38) 82(2) . .
C(34) C(44) C(39) 79.3(14) . .
N(1) C(1) H(1) 109.6 . .
N(1) C(1) H(2) 109.5 . .
N(1) C(1) H(3) 109.4 . .
H(1) C(1) H(2) 109.5 . .
H(1) C(1) H(3) 109.5 . .
H(2) C(1) H(3) 109.5 . .
C(2) C(3) H(4) 119.3 . .
C(4) C(3) H(4) 119.0 . .
C(3) C(4) H(5) 120.5 . .
C(5) C(4) H(5) 120.5 . .
C(4) C(5) H(6) 119.5 . .
C(6) C(5) H(6) 119.6 . .
C(5) C(6) H(7) 119.9 . .
C(7) C(6) H(7) 120.2 . .
C(2) C(7) H(8) 120.1 . .
C(6) C(7) H(8) 119.9 . .
C(8) C(13) H(9) 109.0 . .
C(8) C(13) H(10) 109.8 . .
C(8) C(13) H(11) 109.6 . .
H(9) C(13) H(10) 109.5 . .
H(9) C(13) H(11) 109.5 . .
H(10) C(13) H(11) 109.5 . .
C(9) C(14) H(12) 109.6 . .
C(9) C(14) H(13) 109.2 . .
C(9) C(14) H(14) 109.5 . .
H(12) C(14) H(13) 109.5 . .
H(12) C(14) H(14) 109.5 . .
H(13) C(14) H(14) 109.5 . .
C(10) C(15) H(15) 109.1 . .
C(10) C(15) H(16) 109.2 . .
C(10) C(15) H(17) 110.1 . .
H(15) C(15) H(16) 109.5 . .
H(15) C(15) H(17) 109.5 . .
H(16) C(15) H(17) 109.5 . .
C(11) C(16) H(18) 109.7 . .
C(11) C(16) H(19) 109.4 . .
C(11) C(16) H(20) 109.2 . .
H(18) C(16) H(19) 109.5 . .
H(18) C(16) H(20) 109.5 . .
H(19) C(16) H(20) 109.5 . .
C(12) C(17) H(21) 110.3 . .
C(12) C(17) H(22) 109.5 . .
C(12) C(17) H(23) 108.6 . .
H(21) C(17) H(22) 109.5 . .
H(21) C(17) H(23) 109.5 . .
H(22) C(17) H(23) 109.5 . .
N(2) C(18) H(24) 109.4 . .
N(2) C(18) H(25) 109.7 . .
N(2) C(18) H(26) 109.3 . .
H(24) C(18) H(25) 109.5 . .
H(24) C(18) H(26) 109.5 . .
H(25) C(18) H(26) 109.5 . .
C(19) C(20) H(27) 119.7 . .
C(21) C(20) H(27) 119.2 . .
C(20) C(21) H(28) 120.0 . .
C(22) C(21) H(28) 119.9 . .
C(21) C(22) H(29) 120.3 . .
C(23) C(22) H(29) 120.5 . .
C(22) C(23) H(30) 119.3 . .
C(24) C(23) H(30) 119.4 . .
C(19) C(24) H(31) 120.2 . .
C(23) C(24) H(31) 120.0 . .

loop_
_geom_bond_atom_site_label_1
_geom_bond_atom_site_label_2
_geom_bond_distance
_geom_bond_site_symmetry_2
Fe(1) Fe(1) 2.7925(8) 56602
Fe(1) N(1) 2.063(4) .
Fe(1) N(1) 2.087(4) 56602
Fe(1) C(8) 2.281(5) .
Fe(1) C(9) 2.273(4) .
Fe(1) C(10) 2.268(5) .
Fe(1) C(11) 2.258(5) .
Fe(1) C(12) 2.268(5) .
Fe(2) Fe(2) 2.7611(8) 67502
Fe(2) N(2) 2.055(4) .
Fe(2) N(2) 2.056(4) 67502
Fe(2) C(26) 2.239(9) .
Fe(2) C(27) 2.270(8) .
Fe(2) C(28) 2.287(9) .
Fe(2) C(29) 2.259(10) .
Fe(2) C(35) 2.240(14) .
Fe(2) C(36) 2.30(2) .
Fe(2) C(37) 2.240(17) .
Fe(2) C(38) 2.276(18) .
Fe(2) C(39) 2.282(13) .
N(1) C(1) 1.469(8) .
N(1) C(2) 1.423(7) .
N(2) C(18) 1.471(7) .
N(2) C(19) 1.417(7) .
C(2) C(3) 1.358(8) .
C(2) C(7) 1.407(9) .
C(3) C(4) 1.382(8) .
C(4) C(5) 1.371(11) .
C(5) C(6) 1.364(11) .
C(6) C(7) 1.374(9) .
C(8) C(9) 1.406(8) .
C(8) C(12) 1.431(7) .
C(8) C(13) 1.490(8) .
C(9) C(10) 1.413(7) .
C(9) C(14) 1.497(8) .
C(10) C(11) 1.398(7) .
C(10) C(15) 1.505(9) .
C(11) C(12) 1.427(7) .
C(11) C(16) 1.490(8) .
C(12) C(17) 1.499(9) .
C(19) C(20) 1.385(8) .
C(19) C(24) 1.401(7) .
C(20) C(21) 1.357(9) .
C(21) C(22) 1.398(9) .
C(22) C(23) 1.366(11) .
C(23) C(24) 1.367(10) .
C(25) C(26) 1.410(12) .
C(25) C(29) 1.453(15) .
C(25) C(30) 1.508(16) .
C(25) C(35) 0.73(2) .
C(25) C(36) 0.86(2) .
C(26) C(27) 1.439(14) .
C(26) C(31) 1.524(14) .
C(26) C(36) 0.61(2) .
C(26) C(37) 0.94(2) .
C(27) C(28) 1.418(13) .
C(27) C(32) 1.509(14) .
C(27) C(37) 0.58(2) .
C(27) C(38) 0.87(2) .
C(28) C(29) 1.404(14) .
C(28) C(33) 1.535(18) .
C(28) C(38) 0.697(19) .
C(28) C(39) 0.763(18) .
C(29) C(34) 1.514(15) .
C(29) C(35) 0.76(2) .
C(29) C(39) 0.74(2) .
C(30) C(40) 1.38(2) .
C(31) C(41) 1.06(2) .
C(32) C(42) 1.18(2) .
C(33) C(43) 0.99(2) .
C(34) C(44) 1.37(2) .
C(35) C(36) 1.44(2) .
C(35) C(39) 1.42(2) .
C(35) C(40) 1.54(2) .
C(36) C(37) 1.46(2) .
C(36) C(41) 1.51(3) .
C(37) C(38) 1.41(2) .
C(37) C(42) 1.57(2) .
C(38) C(39) 1.43(2) .
C(38) C(43) 1.66(3) .
C(39) C(44) 1.51(2) .
C(1) H(1) 0.970 .
C(1) H(2) 0.970 .
C(1) H(3) 0.970 .
C(3) H(4) 0.970 .
C(4) H(5) 0.970 .
C(5) H(6) 0.970 .
C(6) H(7) 0.970 .
C(7) H(8) 0.970 .
C(13) H(9) 0.970 .
C(13) H(10) 0.970 .
C(13) H(11) 0.970 .
C(14) H(12) 0.970 .
C(14) H(13) 0.970 .
C(14) H(14) 0.970 .
C(15) H(15) 0.970 .
C(15) H(16) 0.970 .
C(15) H(17) 0.970 .
C(16) H(18) 0.970 .
C(16) H(19) 0.970 .
C(16) H(20) 0.970 .
C(17) H(21) 0.970 .
C(17) H(22) 0.970 .
C(17) H(23) 0.970 .
C(18) H(24) 0.970 .
C(18) H(25) 0.970 .
C(18) H(26) 0.970 .
C(20) H(27) 0.970 .
C(21) H(28) 0.970 .
C(22) H(29) 0.970 .
C(23) H(30) 0.970 .
C(24) H(31) 0.970 .

loop_
_geom_contact_atom_site_label_1
_geom_contact_atom_site_label_2
_geom_contact_distance
_geom_contact_site_symmetry_2
C(4) C(25) 3.558(11) 56602
C(4) C(36) 3.50(2) 56602
C(9) C(18) 3.452(7) 67602
C(15) C(41) 3.28(3) 57602
C(16) C(34) 3.543(13) 55601
C(17) C(43) 3.43(3) 66602
C(18) C(9) 3.452(7) 67602
C(25) C(4) 3.558(11) 56602
C(30) C(30) 3.264(19) 57502
C(34) C(16) 3.543(13) 55401
C(36) C(4) 3.50(2) 56602
C(41) C(15) 3.28(3) 57602
C(43) C(17) 3.43(3) 66602
C(5) H(13) 3.598 54501
C(5) H(14) 3.538 54501
C(6) H(14) 3.446 54501
C(8) H(25) 3.110 67602
C(8) H(31) 2.996 67602
C(9) H(25) 2.941 67602
C(9) H(26) 3.248 67602
C(9) H(31) 3.599 67602
C(10) H(25) 3.436 67602
C(10) H(26) 3.045 67602
C(11) H(26) 3.386 67602
C(11) H(31) 3.512 67602
C(12) H(31) 2.915 67602
C(13) H(8) 3.396 66602
C(13) H(25) 3.480 67602
C(13) H(31) 3.294 67602
C(14) H(6) 3.418 56501
C(14) H(7) 3.231 56501
C(14) H(24) 3.545 67602
C(14) H(25) 3.206 67602
C(15) H(26) 3.360 67602
C(16) H(29) 3.334 54601
C(17) H(30) 3.313 67602
C(17) H(31) 3.178 67602
C(18) H(14) 3.042 67602
C(18) H(17) 3.417 67602
C(21) H(16) 3.549 57602
C(21) H(22) 3.443 56401
C(22) H(16) 3.184 57602
C(22) H(18) 3.460 57602
C(22) H(20) 3.368 56401
C(22) H(21) 3.541 56401
C(23) H(21) 3.069 67602
C(24) H(21) 3.151 67602
C(25) H(5) 2.614 56602
C(26) H(5) 2.891 56602
C(27) H(5) 3.377 56602
C(27) H(12) 3.580 .
C(28) H(5) 3.401 56602
C(29) H(5) 2.959 56602
C(30) H(5) 3.014 56602
C(30) H(6) 3.559 56602
C(30) H(28) 3.455 57502
C(31) H(5) 3.537 56602
C(31) H(7) 3.466 56501
C(31) H(8) 3.148 56501
C(31) H(15) 3.140 57602
C(32) H(7) 3.276 66602
C(32) H(12) 3.207 .
C(32) H(14) 3.204 67602
C(33) H(21) 3.160 66602
C(33) H(23) 3.454 66602
C(33) H(30) 3.091 54501
C(34) H(18) 3.551 56602
C(34) H(19) 3.339 56602
C(34) H(20) 2.836 55401
C(35) H(5) 2.670 56602
C(36) H(5) 2.613 56602
C(37) H(5) 3.253 56602
C(38) H(5) 3.587 56602
C(39) H(5) 3.245 56602
C(40) H(5) 2.984 56602
C(40) H(16) 3.393 55401
C(40) H(17) 3.360 55401
C(40) H(28) 3.078 57502
C(41) H(5) 3.129 56602
C(41) H(6) 3.193 56602
C(41) H(15) 2.964 57602
C(41) H(16) 3.381 57602
C(41) H(17) 2.958 57602
C(42) H(7) 3.301 56501
C(42) H(10) 3.235 67602
C(42) H(12) 3.323 .
C(42) H(14) 3.358 67602
C(43) H(9) 3.262 .
C(43) H(21) 3.212 66602
C(43) H(22) 3.371 66602
C(43) H(23) 3.141 66602
C(44) H(20) 3.349 55401
C(44) H(29) 3.142 54501
C(44) H(30) 3.181 54501
H(1) H(11) 3.283 66602
H(2) H(30) 3.375 54501
H(3) H(10) 3.528 66602
H(3) H(11) 3.152 66602
H(3) H(30) 3.240 54501
H(5) C(25) 2.614 56602
H(5) C(26) 2.891 56602
H(5) C(27) 3.377 56602
H(5) C(28) 3.401 56602
H(5) C(29) 2.959 56602
H(5) C(30) 3.014 56602
H(5) C(31) 3.537 56602
H(5) C(35) 2.670 56602
H(5) C(36) 2.613 56602
H(5) C(37) 3.253 56602
H(5) C(38) 3.587 56602
H(5) C(39) 3.245 56602
H(5) C(40) 2.984 56602
H(5) C(41) 3.129 56602
H(6) C(14) 3.418 54501
H(6) C(30) 3.559 56602
H(6) C(41) 3.193 56602
H(6) H(13) 3.004 54501
H(6) H(14) 2.928 54501
H(6) H(17) 3.108 54501
H(7) C(14) 3.231 54501
H(7) C(31) 3.466 54501
H(7) C(32) 3.276 66602
H(7) C(42) 3.301 54501
H(7) H(12) 3.310 54501
H(7) H(13) 3.129 54501
H(7) H(14) 2.740 54501
H(8) C(13) 3.396 66602
H(8) C(31) 3.148 54501
H(8) H(10) 2.834 66602
H(8) H(11) 3.179 66602
H(9) C(43) 3.262 .
H(9) H(23) 3.596 66602
H(10) C(42) 3.235 67602
H(10) H(3) 3.528 66602
H(10) H(8) 2.834 66602
H(10) H(25) 2.909 67602
H(10) H(31) 3.001 67602
H(11) H(1) 3.283 66602
H(11) H(3) 3.152 66602
H(11) H(8) 3.179 66602
H(11) H(11) 3.143 66602
H(11) H(23) 3.506 66602
H(11) H(31) 3.326 67602
H(12) C(27) 3.580 .
H(12) C(32) 3.207 .
H(12) C(42) 3.323 .
H(12) H(7) 3.310 56501
H(13) C(5) 3.598 56501
H(13) H(6) 3.004 56501
H(13) H(7) 3.129 56501
H(14) C(5) 3.538 56501
H(14) C(6) 3.446 56501
H(14) C(18) 3.042 67602
H(14) C(32) 3.204 67602
H(14) C(42) 3.358 67602
H(14) H(6) 2.928 56501
H(14) H(7) 2.740 56501
H(14) H(24) 2.726 67602
H(14) H(25) 2.643 67602
H(14) H(26) 3.298 67602
H(15) C(31) 3.140 57602
H(15) C(41) 2.964 57602
H(16) C(21) 3.549 57602
H(16) C(22) 3.184 57602
H(16) C(40) 3.393 55601
H(16) C(41) 3.381 57602
H(16) H(29) 3.061 57602
H(17) C(18) 3.417 67602
H(17) C(40) 3.360 55601
H(17) C(41) 2.958 57602
H(17) H(6) 3.108 56501
H(17) H(24) 3.180 67602
H(17) H(26) 2.895 67602
H(18) C(22) 3.460 57602
H(18) C(34) 3.551 56602
H(18) H(20) 3.192 56702
H(18) H(29) 2.755 57602
H(19) C(34) 3.339 56602
H(19) H(28) 3.372 54601
H(19) H(29) 3.369 54601
H(20) C(22) 3.368 54601
H(20) C(34) 2.836 55601
H(20) C(44) 3.349 55601
H(20) H(18) 3.192 56702
H(20) H(20) 3.313 56702
H(20) H(29) 2.497 54601
H(21) C(22) 3.541 54601
H(21) C(23) 3.069 67602
H(21) C(24) 3.151 67602
H(21) C(33) 3.160 66602
H(21) C(43) 3.212 66602
H(21) H(28) 3.570 54601
H(21) H(29) 3.398 54601
H(21) H(30) 2.452 67602
H(21) H(31) 2.630 67602
H(22) C(21) 3.443 54601
H(22) C(43) 3.371 66602
H(22) H(28) 2.956 54601
H(22) H(29) 3.596 54601
H(23) C(33) 3.454 66602
H(23) C(43) 3.141 66602
H(23) H(9) 3.596 66602
H(23) H(11) 3.506 66602
H(23) H(30) 3.442 67602
H(23) H(31) 3.580 67602
H(24) C(14) 3.545 67602
H(24) H(14) 2.726 67602
H(24) H(17) 3.180 67602
H(25) C(8) 3.110 67602
H(25) C(9) 2.941 67602
H(25) C(10) 3.436 67602
H(25) C(13) 3.480 67602
H(25) C(14) 3.206 67602
H(25) H(10) 2.909 67602
H(25) H(14) 2.643 67602
H(26) C(9) 3.248 67602
H(26) C(10) 3.045 67602
H(26) C(11) 3.386 67602
H(26) C(15) 3.360 67602
H(26) H(14) 3.298 67602
H(26) H(17) 2.895 67602
H(28) C(30) 3.455 57502
H(28) C(40) 3.078 57502
H(28) H(19) 3.372 56401
H(28) H(21) 3.570 56401
H(28) H(22) 2.956 56401
H(29) C(16) 3.334 56401
H(29) C(44) 3.142 56501
H(29) H(16) 3.061 57602
H(29) H(18) 2.755 57602
H(29) H(19) 3.369 56401
H(29) H(20) 2.497 56401
H(29) H(21) 3.398 56401
H(29) H(22) 3.596 56401
H(30) C(17) 3.313 67602
H(30) C(33) 3.091 56501
H(30) C(44) 3.181 56501
H(30) H(2) 3.375 56501
H(30) H(3) 3.240 56501
H(30) H(21) 2.452 67602
H(30) H(23) 3.442 67602
H(31) C(8) 2.996 67602
H(31) C(9) 3.599 67602
H(31) C(11) 3.512 67602
H(31) C(12) 2.915 67602
H(31) C(13) 3.294 67602
H(31) C(17) 3.178 67602
H(31) H(10) 3.001 67602
H(31) H(11) 3.326 67602
H(31) H(21) 2.630 67602
H(31) H(23) 3.580 67602

loop_
_geom_torsion_atom_site_label_1
_geom_torsion_atom_site_label_2
_geom_torsion_atom_site_label_3
_geom_torsion_atom_site_label_4
_geom_torsion
_geom_torsion_site_symmetry_1
_geom_torsion_site_symmetry_3
_geom_torsion_site_symmetry_4
Fe(1) Fe(1) N(1) C(1) 116.0(4) 56602 . .
Fe(1) Fe(1) N(1) C(2) -110.0(4) 56602 . .
N(1) Fe(1) Fe(1) C(8) 137.2(3) . 56602 56602
N(1) Fe(1) Fe(1) C(9) 63.4(3) . 56602 56602
N(1) Fe(1) Fe(1) C(10) -8.7(3) . 56602 56602
N(1) Fe(1) Fe(1) C(11) -77.4(3) . 56602 56602
N(1) Fe(1) Fe(1) C(12) -148.5(3) . 56602 56602
Fe(1) Fe(1) N(1) C(1) 113.9(4) 56602 56602 56602
Fe(1) Fe(1) N(1) C(2) -113.5(4) 56602 56602 56602
N(1) Fe(1) Fe(1) C(8) -42.8(3) 56602 56602 56602
N(1) Fe(1) Fe(1) C(9) -116.6(3) 56602 56602 56602
N(1) Fe(1) Fe(1) C(10) 171.3(3) 56602 56602 56602
N(1) Fe(1) Fe(1) C(11) 102.6(3) 56602 56602 56602
N(1) Fe(1) Fe(1) C(12) 31.5(3) 56602 56602 56602
Fe(1) Fe(1) C(8) C(9) 122.3(3) 56602 . .
Fe(1) Fe(1) C(8) C(12) -121.4(3) 56602 . .
Fe(1) Fe(1) C(8) C(13) 1.1(7) 56602 . .
C(8) Fe(1) Fe(1) N(1) -137.2(3) . 56602 56602
C(8) Fe(1) Fe(1) C(9) 106.2(4) . 56602 56602
C(8) Fe(1) Fe(1) C(10) 34.2(3) . 56602 56602
C(8) Fe(1) Fe(1) C(11) -34.6(4) . 56602 56602
C(8) Fe(1) Fe(1) C(12) -105.7(3) . 56602 56602
C(8) Fe(1) Fe(1) N(1) 42.8(3) . 56602 .
Fe(1) Fe(1) C(9) C(8) -123.3(3) 56602 . .
Fe(1) Fe(1) C(9) C(10) 119.7(3) 56602 . .
Fe(1) Fe(1) C(9) C(14) -0.9(7) 56602 . .
C(9) Fe(1) Fe(1) N(1) -63.4(3) . 56602 56602
C(9) Fe(1) Fe(1) C(8) -106.2(4) . 56602 56602
C(9) Fe(1) Fe(1) C(10) 108.0(3) . 56602 56602
C(9) Fe(1) Fe(1) C(11) 39.2(4) . 56602 56602
C(9) Fe(1) Fe(1) C(12) -31.9(3) . 56602 56602
C(9) Fe(1) Fe(1) N(1) 116.6(3) . 56602 .
Fe(1) Fe(1) C(10) C(9) -123.7(3) 56602 . .
Fe(1) Fe(1) C(10) C(11) 118.5(3) 56602 . .
Fe(1) Fe(1) C(10) C(15) -4.2(6) 56602 . .
C(10) Fe(1) Fe(1) N(1) 8.7(3) . 56602 56602
C(10) Fe(1) Fe(1) C(8) -34.2(3) . 56602 56602
C(10) Fe(1) Fe(1) C(9) -108.0(3) . 56602 56602
C(10) Fe(1) Fe(1) C(11) 111.3(3) . 56602 56602
C(10) Fe(1) Fe(1) C(12) 40.2(3) . 56602 56602
C(10) Fe(1) Fe(1) N(1) -171.3(3) . 56602 .
Fe(1) Fe(1) C(11) C(10) -121.0(3) 56602 . .
Fe(1) Fe(1) C(11) C(12) 123.1(2) 56602 . .
Fe(1) Fe(1) C(11) C(16) 2.3(6) 56602 . .
C(11) Fe(1) Fe(1) N(1) 77.4(3) . 56602 56602
C(11) Fe(1) Fe(1) C(8) 34.6(4) . 56602 56602
C(11) Fe(1) Fe(1) C(9) -39.2(4) . 56602 56602
C(11) Fe(1) Fe(1) C(10) -111.3(3) . 56602 56602
C(11) Fe(1) Fe(1) C(12) 108.9(3) . 56602 56602
C(11) Fe(1) Fe(1) N(1) -102.6(3) . 56602 .
Fe(1) Fe(1) C(12) C(8) 124.5(3) 56602 . .
Fe(1) Fe(1) C(12) C(11) -118.8(3) 56602 . .
Fe(1) Fe(1) C(12) C(17) 2.5(6) 56602 . .
C(12) Fe(1) Fe(1) N(1) 148.5(3) . 56602 56602
C(12) Fe(1) Fe(1) C(8) 105.7(3) . 56602 56602
C(12) Fe(1) Fe(1) C(9) 31.9(3) . 56602 56602
C(12) Fe(1) Fe(1) C(10) -40.2(3) . 56602 56602
C(12) Fe(1) Fe(1) C(11) -108.9(3) . 56602 56602
C(12) Fe(1) Fe(1) N(1) -31.5(3) . 56602 .
N(1) Fe(1) N(1) C(1) 113.9(4) . 56602 56602
N(1) Fe(1) N(1) C(2) -113.5(3) . 56602 56602
N(1) Fe(1) N(1) C(1) 116.0(4) 56602 . .
N(1) Fe(1) N(1) C(2) -110.0(3) 56602 . .
N(1) Fe(1) C(8) C(9) 154.2(3) . . .
N(1) Fe(1) C(8) C(12) -89.4(3) . . .
N(1) Fe(1) C(8) C(13) 33.0(6) . . .
C(8) Fe(1) N(1) Fe(1) -158.67(17) . . 56602
C(8) Fe(1) N(1) C(1) -42.7(4) . . .
C(8) Fe(1) N(1) C(2) 91.3(3) . . .
N(1) Fe(1) C(9) C(8) -38.5(4) . . .
N(1) Fe(1) C(9) C(10) -155.5(3) . . .
N(1) Fe(1) C(9) C(14) 83.9(6) . . .
C(9) Fe(1) N(1) Fe(1) -136.2(2) . . 56602
C(9) Fe(1) N(1) C(1) -20.2(5) . . .
C(9) Fe(1) N(1) C(2) 113.8(4) . . .
N(1) Fe(1) C(10) C(9) 79.8(7) . . .
N(1) Fe(1) C(10) C(11) -38.0(7) . . .
N(1) Fe(1) C(10) C(15) -160.8(6) . . .
C(10) Fe(1) N(1) Fe(1) 163.2(5) . . 56602
C(10) Fe(1) N(1) C(1) -80.8(8) . . .
C(10) Fe(1) N(1) C(2) 53.2(8) . . .
N(1) Fe(1) C(11) C(10) 166.9(2) . . .
N(1) Fe(1) C(11) C(12) 51.1(3) . . .
N(1) Fe(1) C(11) C(16) -69.7(5) . . .
C(11) Fe(1) N(1) Fe(1) 134.89(19) . . 56602
C(11) Fe(1) N(1) C(1) -109.1(4) . . .
C(11) Fe(1) N(1) C(2) 24.9(4) . . .
N(1) Fe(1) C(12) C(8) 100.9(3) . . .
N(1) Fe(1) C(12) C(11) -142.4(2) . . .
N(1) Fe(1) C(12) C(17) -21.1(5) . . .
C(12) Fe(1) N(1) Fe(1) 163.47(16) . . 56602
C(12) Fe(1) N(1) C(1) -80.5(4) . . .
C(12) Fe(1) N(1) C(2) 53.5(3) . . .
N(1) Fe(1) C(8) C(9) 19.1(5) 56602 . .
N(1) Fe(1) C(8) C(12) 135.4(3) 56602 . .
N(1) Fe(1) C(8) C(13) -102.1(6) 56602 . .
C(8) Fe(1) N(1) Fe(1) 137.4(3) . 56602 56602
C(8) Fe(1) N(1) C(1) -108.7(5) . 56602 56602
C(8) Fe(1) N(1) C(2) 23.9(6) . 56602 56602
N(1) Fe(1) C(9) C(8) -169.4(3) 56602 . .
N(1) Fe(1) C(9) C(10) 73.6(3) 56602 . .
N(1) Fe(1) C(9) C(14) -47.0(5) 56602 . .
C(9) Fe(1) N(1) Fe(1) 149.54(17) . 56602 56602
C(9) Fe(1) N(1) C(1) -96.6(4) . 56602 56602
C(9) Fe(1) N(1) C(2) 36.1(4) . 56602 56602
N(1) Fe(1) C(10) C(9) -117.2(3) 56602 . .
N(1) Fe(1) C(10) C(11) 125.0(3) 56602 . .
N(1) Fe(1) C(10) C(15) 2.2(5) 56602 . .
C(10) Fe(1) N(1) Fe(1) -175.26(16) . 56602 56602
C(10) Fe(1) N(1) C(1) -61.4(4) . 56602 56602
C(10) Fe(1) N(1) C(2) 71.3(3) . 56602 56602
N(1) Fe(1) C(11) C(10) -66.4(3) 56602 . .
N(1) Fe(1) C(11) C(12) 177.8(2) 56602 . .
N(1) Fe(1) C(11) C(16) 57.0(5) 56602 . .
C(11) Fe(1) N(1) Fe(1) -142.09(17) . 56602 56602
C(11) Fe(1) N(1) C(1) -28.2(4) . 56602 56602
C(11) Fe(1) N(1) C(2) 104.4(3) . 56602 56602
N(1) Fe(1) C(12) C(8) -121.3(4) 56602 . .
N(1) Fe(1) C(12) C(11) -4.6(5) 56602 . .
N(1) Fe(1) C(12) C(17) 116.7(5) 56602 . .
C(12) Fe(1) N(1) Fe(1) -139.0(3) . 56602 56602
C(12) Fe(1) N(1) C(1) -25.1(7) . 56602 56602
C(12) Fe(1) N(1) C(2) 107.6(5) . 56602 56602
C(8) Fe(1) C(9) C(10) -117.0(4) . . .
C(8) Fe(1) C(9) C(14) 122.4(6) . . .
C(9) Fe(1) C(8) C(12) 116.4(4) . . .
C(9) Fe(1) C(8) C(13) -121.2(7) . . .
C(8) Fe(1) C(10) C(9) 37.0(3) . . .
C(8) Fe(1) C(10) C(11) -80.8(3) . . .
C(8) Fe(1) C(10) C(15) 156.5(5) . . .
C(10) Fe(1) C(8) C(9) -37.3(3) . . .
C(10) Fe(1) C(8) C(12) 79.0(3) . . .
C(10) Fe(1) C(8) C(13) -158.5(6) . . .
C(8) Fe(1) C(11) C(10) 78.3(3) . . .
C(8) Fe(1) C(11) C(12) -37.5(2) . . .
C(8) Fe(1) C(11) C(16) -158.3(5) . . .
C(11) Fe(1) C(8) C(9) -78.8(3) . . .
C(11) Fe(1) C(8) C(12) 37.6(3) . . .
C(11) Fe(1) C(8) C(13) 160.0(6) . . .
C(8) Fe(1) C(12) C(11) 116.7(4) . . .
C(8) Fe(1) C(12) C(17) -122.0(6) . . .
C(12) Fe(1) C(8) C(9) -116.4(4) . . .
C(12) Fe(1) C(8) C(13) 122.4(7) . . .
C(9) Fe(1) C(10) C(11) -117.8(4) . . .
C(9) Fe(1) C(10) C(15) 119.5(6) . . .
C(10) Fe(1) C(9) C(8) 117.0(4) . . .
C(10) Fe(1) C(9) C(14) -120.6(6) . . .
C(9) Fe(1) C(11) C(10) 36.9(3) . . .
C(9) Fe(1) C(11) C(12) -78.9(3) . . .
C(9) Fe(1) C(11) C(16) 160.3(5) . . .
C(11) Fe(1) C(9) C(8) 80.4(3) . . .
C(11) Fe(1) C(9) C(10) -36.6(3) . . .
C(11) Fe(1) C(9) C(14) -157.2(6) . . .
C(9) Fe(1) C(12) C(8) -37.2(3) . . .
C(9) Fe(1) C(12) C(11) 79.5(3) . . .
C(9) Fe(1) C(12) C(17) -159.2(5) . . .
C(12) Fe(1) C(9) C(8) 38.0(3) . . .
C(12) Fe(1) C(9) C(10) -79.1(3) . . .
C(12) Fe(1) C(9) C(14) 160.3(6) . . .
C(10) Fe(1) C(11) C(12) -115.8(4) . . .
C(10) Fe(1) C(11) C(16) 123.4(6) . . .
C(11) Fe(1) C(10) C(9) 117.8(4) . . .
C(11) Fe(1) C(10) C(15) -122.8(6) . . .
C(10) Fe(1) C(12) C(8) -79.2(3) . . .
C(10) Fe(1) C(12) C(11) 37.5(2) . . .
C(10) Fe(1) C(12) C(17) 158.8(5) . . .
C(12) Fe(1) C(10) C(9) 79.5(3) . . .
C(12) Fe(1) C(10) C(11) -38.3(3) . . .
C(12) Fe(1) C(10) C(15) -161.1(5) . . .
C(11) Fe(1) C(12) C(8) -116.7(4) . . .
C(11) Fe(1) C(12) C(17) 121.3(5) . . .
C(12) Fe(1) C(11) C(10) 115.8(4) . . .
C(12) Fe(1) C(11) C(16) -120.8(6) . . .
Fe(2) Fe(2) N(2) C(18) -114.0(4) 67502 . .
Fe(2) Fe(2) N(2) C(19) 113.9(4) 67502 . .
N(2) Fe(2) Fe(2) C(26) 156.4(4) . 67502 67502
N(2) Fe(2) Fe(2) C(27) -129.4(5) . 67502 67502
N(2) Fe(2) Fe(2) C(28) -54.5(5) . 67502 67502
N(2) Fe(2) Fe(2) C(29) 17.4(5) . 67502 67502
N(2) Fe(2) Fe(2) C(35) 54.3(9) . 67502 67502
N(2) Fe(2) Fe(2) C(36) 127.7(9) . 67502 67502
N(2) Fe(2) Fe(2) C(37) -157.7(10) . 67502 67502
N(2) Fe(2) Fe(2) C(38) -87.5(8) . 67502 67502
N(2) Fe(2) Fe(2) C(39) -17.6(7) . 67502 67502
Fe(2) Fe(2) N(2) C(18) -112.0(4) 67502 67502 67502
Fe(2) Fe(2) N(2) C(19) 116.3(3) 67502 67502 67502
N(2) Fe(2) Fe(2) C(26) -23.6(4) 67502 67502 67502
N(2) Fe(2) Fe(2) C(27) 50.6(5) 67502 67502 67502
N(2) Fe(2) Fe(2) C(28) 125.5(5) 67502 67502 67502
N(2) Fe(2) Fe(2) C(29) -162.6(5) 67502 67502 67502
N(2) Fe(2) Fe(2) C(35) -125.7(9) 67502 67502 67502
N(2) Fe(2) Fe(2) C(36) -52.3(9) 67502 67502 67502
N(2) Fe(2) Fe(2) C(37) 22.3(10) 67502 67502 67502
N(2) Fe(2) Fe(2) C(38) 92.5(8) 67502 67502 67502
N(2) Fe(2) Fe(2) C(39) 162.4(7) 67502 67502 67502
Fe(2) Fe(2) C(26) C(25) 116.7(5) 67502 . .
Fe(2) Fe(2) C(26) C(27) -125.3(4) 67502 . .
Fe(2) Fe(2) C(26) C(31) -2.2(11) 67502 . .
Fe(2) Fe(2) C(26) C(36) 105.9(19) 67502 . .
Fe(2) Fe(2) C(26) C(37) -111.2(13) 67502 . .
C(26) Fe(2) Fe(2) N(2) -156.4(4) . 67502 67502
C(26) Fe(2) Fe(2) C(27) -105.8(7) . 67502 67502
C(26) Fe(2) Fe(2) C(28) -31.0(6) . 67502 67502
C(26) Fe(2) Fe(2) C(29) 41.0(7) . 67502 67502
C(26) Fe(2) Fe(2) C(35) 77.8(9) . 67502 67502
C(26) Fe(2) Fe(2) C(36) 151.2(10) . 67502 67502
C(26) Fe(2) Fe(2) C(37) -134.1(11) . 67502 67502
C(26) Fe(2) Fe(2) C(38) -63.9(9) . 67502 67502
C(26) Fe(2) Fe(2) C(39) 6.0(8) . 67502 67502
C(26) Fe(2) Fe(2) N(2) 23.6(4) . 67502 .
Fe(2) Fe(2) C(27) C(26) 120.1(4) 67502 . .
Fe(2) Fe(2) C(27) C(28) -123.6(5) 67502 . .
Fe(2) Fe(2) C(27) C(32) 0.3(8) 67502 . .
Fe(2) Fe(2) C(27) C(37) 97(2) 67502 . .
Fe(2) Fe(2) C(27) C(38) -101.4(12) 67502 . .
C(27) Fe(2) Fe(2) N(2) 129.4(5) . 67502 67502
C(27) Fe(2) Fe(2) C(26) 105.8(7) . 67502 67502
C(27) Fe(2) Fe(2) C(28) -105.1(7) . 67502 67502
C(27) Fe(2) Fe(2) C(29) -33.2(7) . 67502 67502
C(27) Fe(2) Fe(2) C(35) 3.7(10) . 67502 67502
C(27) Fe(2) Fe(2) C(36) 77.1(10) . 67502 67502
C(27) Fe(2) Fe(2) C(37) 151.7(11) . 67502 67502
C(27) Fe(2) Fe(2) C(38) -138.1(10) . 67502 67502
C(27) Fe(2) Fe(2) C(39) -68.2(9) . 67502 67502
C(27) Fe(2) Fe(2) N(2) -50.6(5) . 67502 .
Fe(2) Fe(2) C(28) C(27) 123.1(5) 67502 . .
Fe(2) Fe(2) C(28) C(29) -119.1(6) 67502 . .
Fe(2) Fe(2) C(28) C(33) -3.4(12) 67502 . .
Fe(2) Fe(2) C(28) C(38) 94.9(17) 67502 . .
Fe(2) Fe(2) C(28) C(39) -100.4(14) 67502 . .
C(28) Fe(2) Fe(2) N(2) 54.5(5) . 67502 67502
C(28) Fe(2) Fe(2) C(26) 31.0(6) . 67502 67502
C(28) Fe(2) Fe(2) C(27) 105.1(7) . 67502 67502
C(28) Fe(2) Fe(2) C(29) -108.1(7) . 67502 67502
C(28) Fe(2) Fe(2) C(35) -71.2(10) . 67502 67502
C(28) Fe(2) Fe(2) C(36) 2.2(10) . 67502 67502
C(28) Fe(2) Fe(2) C(37) 76.8(11) . 67502 67502
C(28) Fe(2) Fe(2) C(38) 147.1(9) . 67502 67502
C(28) Fe(2) Fe(2) C(39) -143.1(9) . 67502 67502
C(28) Fe(2) Fe(2) N(2) -125.5(5) . 67502 .
Fe(2) Fe(2) C(29) C(25) -117.5(5) 67502 . .
Fe(2) Fe(2) C(29) C(28) 124.3(5) 67502 . .
Fe(2) Fe(2) C(29) C(34) 3.0(13) 67502 . .
Fe(2) Fe(2) C(29) C(35) -107.9(12) 67502 . .
Fe(2) Fe(2) C(29) C(39) 105.0(13) 67502 . .
C(29) Fe(2) Fe(2) N(2) -17.4(5) . 67502 67502
C(29) Fe(2) Fe(2) C(26) -41.0(7) . 67502 67502
C(29) Fe(2) Fe(2) C(27) 33.2(7) . 67502 67502
C(29) Fe(2) Fe(2) C(28) 108.1(7) . 67502 67502
C(29) Fe(2) Fe(2) C(35) -143.1(10) . 67502 67502
C(29) Fe(2) Fe(2) C(36) -69.7(10) . 67502 67502
C(29) Fe(2) Fe(2) C(37) 4.9(11) . 67502 67502
C(29) Fe(2) Fe(2) C(38) 75.1(10) . 67502 67502
C(29) Fe(2) Fe(2) C(39) 145.0(9) . 67502 67502
C(29) Fe(2) Fe(2) N(2) 162.6(5) . 67502 .
Fe(2) Fe(2) C(35) C(25) -95.0(13) 67502 . .
Fe(2) Fe(2) C(35) C(29) 103.6(13) 67502 . .
Fe(2) Fe(2) C(35) C(36) -122.3(10) 67502 . .
Fe(2) Fe(2) C(35) C(39) 120.6(9) 67502 . .
Fe(2) Fe(2) C(35) C(40) -11(2) 67502 . .
C(35) Fe(2) Fe(2) N(2) -54.3(9) . 67502 67502
C(35) Fe(2) Fe(2) C(26) -77.8(9) . 67502 67502
C(35) Fe(2) Fe(2) C(27) -3.7(10) . 67502 67502
C(35) Fe(2) Fe(2) C(28) 71.2(10) . 67502 67502
C(35) Fe(2) Fe(2) C(29) 143.1(10) . 67502 67502
C(35) Fe(2) Fe(2) C(36) -106.6(12) . 67502 67502
C(35) Fe(2) Fe(2) C(37) -32.0(13) . 67502 67502
C(35) Fe(2) Fe(2) C(38) 38.3(12) . 67502 67502
C(35) Fe(2) Fe(2) C(39) 108.1(11) . 67502 67502
C(35) Fe(2) Fe(2) N(2) 125.7(9) . 67502 .
Fe(2) Fe(2) C(36) C(25) 99.0(14) 67502 . .
Fe(2) Fe(2) C(36) C(26) -99(2) 67502 . .
Fe(2) Fe(2) C(36) C(35) 122.4(9) 67502 . .
Fe(2) Fe(2) C(36) C(37) -122.5(11) 67502 . .
Fe(2) Fe(2) C(36) C(41) -16(2) 67502 . .
C(36) Fe(2) Fe(2) N(2) -127.7(9) . 67502 67502
C(36) Fe(2) Fe(2) C(26) -151.2(10) . 67502 67502
C(36) Fe(2) Fe(2) C(27) -77.1(10) . 67502 67502
C(36) Fe(2) Fe(2) C(28) -2.2(10) . 67502 67502
C(36) Fe(2) Fe(2) C(29) 69.7(10) . 67502 67502
C(36) Fe(2) Fe(2) C(35) 106.6(12) . 67502 67502
C(36) Fe(2) Fe(2) C(37) -105.4(13) . 67502 67502
C(36) Fe(2) Fe(2) C(38) -35.1(12) . 67502 67502
C(36) Fe(2) Fe(2) C(39) 34.7(11) . 67502 67502
C(36) Fe(2) Fe(2) N(2) 52.3(9) . 67502 .
Fe(2) Fe(2) C(37) C(26) 108.0(11) 67502 . .
Fe(2) Fe(2) C(37) C(27) -107.2(19) 67502 . .
Fe(2) Fe(2) C(37) C(36) 123.2(10) 67502 . .
Fe(2) Fe(2) C(37) C(38) -118.8(10) 67502 . .
Fe(2) Fe(2) C(37) C(42) -7(2) 67502 . .
C(37) Fe(2) Fe(2) N(2) 157.7(10) . 67502 67502
C(37) Fe(2) Fe(2) C(26) 134.1(11) . 67502 67502
C(37) Fe(2) Fe(2) C(27) -151.7(11) . 67502 67502
C(37) Fe(2) Fe(2) C(28) -76.8(11) . 67502 67502
C(37) Fe(2) Fe(2) C(29) -4.9(11) . 67502 67502
C(37) Fe(2) Fe(2) C(35) 32.0(13) . 67502 67502
C(37) Fe(2) Fe(2) C(36) 105.4(13) . 67502 67502
C(37) Fe(2) Fe(2) C(38) -109.8(13) . 67502 67502
C(37) Fe(2) Fe(2) C(39) -39.9(12) . 67502 67502
C(37) Fe(2) Fe(2) N(2) -22.3(10) . 67502 .
Fe(2) Fe(2) C(38) C(27) 114.6(11) 67502 . .
Fe(2) Fe(2) C(38) C(28) -113.2(15) 67502 . .
Fe(2) Fe(2) C(38) C(37) 122.4(10) 67502 . .
Fe(2) Fe(2) C(38) C(39) -121.6(9) 67502 . .
Fe(2) Fe(2) C(38) C(43) -30.7(19) 67502 . .
C(38) Fe(2) Fe(2) N(2) 87.5(8) . 67502 67502
C(38) Fe(2) Fe(2) C(26) 63.9(9) . 67502 67502
C(38) Fe(2) Fe(2) C(27) 138.1(10) . 67502 67502
C(38) Fe(2) Fe(2) C(28) -147.1(9) . 67502 67502
C(38) Fe(2) Fe(2) C(29) -75.1(10) . 67502 67502
C(38) Fe(2) Fe(2) C(35) -38.3(12) . 67502 67502
C(38) Fe(2) Fe(2) C(36) 35.1(12) . 67502 67502
C(38) Fe(2) Fe(2) C(37) 109.8(13) . 67502 67502
C(38) Fe(2) Fe(2) C(39) -110.1(11) . 67502 67502
C(38) Fe(2) Fe(2) N(2) -92.5(8) . 67502 .
Fe(2) Fe(2) C(39) C(28) 111.4(13) 67502 . .
Fe(2) Fe(2) C(39) C(29) -104.7(14) 67502 . .
Fe(2) Fe(2) C(39) C(35) -122.4(8) 67502 . .
Fe(2) Fe(2) C(39) C(38) 119.1(9) 67502 . .
Fe(2) Fe(2) C(39) C(44) -10(2) 67502 . .
C(39) Fe(2) Fe(2) N(2) 17.6(7) . 67502 67502
C(39) Fe(2) Fe(2) C(26) -6.0(8) . 67502 67502
C(39) Fe(2) Fe(2) C(27) 68.2(9) . 67502 67502
C(39) Fe(2) Fe(2) C(28) 143.1(9) . 67502 67502
C(39) Fe(2) Fe(2) C(29) -145.0(9) . 67502 67502
C(39) Fe(2) Fe(2) C(35) -108.1(11) . 67502 67502
C(39) Fe(2) Fe(2) C(36) -34.7(11) . 67502 67502
C(39) Fe(2) Fe(2) C(37) 39.9(13) . 67502 67502
C(39) Fe(2) Fe(2) C(38) 110.1(11) . 67502 67502
C(39) Fe(2) Fe(2) N(2) -162.4(7) . 67502 .
N(2) Fe(2) N(2) C(18) -112.0(3) . 67502 67502
N(2) Fe(2) N(2) C(19) 116.3(3) . 67502 67502
N(2) Fe(2) N(2) C(18) -114.0(3) 67502 . .
N(2) Fe(2) N(2) C(19) 113.9(3) 67502 . .
N(2) Fe(2) C(26) C(25) 134.2(5) . . .
N(2) Fe(2) C(26) C(27) -107.7(4) . . .
N(2) Fe(2) C(26) C(31) 15.4(8) . . .
N(2) Fe(2) C(26) C(36) 123.4(19) . . .
N(2) Fe(2) C(26) C(37) -93.6(12) . . .
C(26) Fe(2) N(2) Fe(2) -167.2(2) . . 67502
C(26) Fe(2) N(2) C(18) 78.8(4) . . .
C(26) Fe(2) N(2) C(19) -53.3(4) . . .
N(2) Fe(2) C(27) C(26) 82.7(4) . . .
N(2) Fe(2) C(27) C(28) -161.0(5) . . .
N(2) Fe(2) C(27) C(32) -37.1(10) . . .
N(2) Fe(2) C(27) C(37) 60(2) . . .
N(2) Fe(2) C(27) C(38) -138.8(11) . . .
C(27) Fe(2) N(2) Fe(2) 155.1(2) . . 67502
C(27) Fe(2) N(2) C(18) 41.1(4) . . .
C(27) Fe(2) N(2) C(19) -91.0(4) . . .
N(2) Fe(2) C(28) C(27) 30.5(8) . . .
N(2) Fe(2) C(28) C(29) 148.4(5) . . .
N(2) Fe(2) C(28) C(33) -96.0(9) . . .
N(2) Fe(2) C(28) C(38) 2.3(19) . . .
N(2) Fe(2) C(28) C(39) 167.1(13) . . .
C(28) Fe(2) N(2) Fe(2) 136.5(4) . . 67502
C(28) Fe(2) N(2) C(18) 22.5(6) . . .
C(28) Fe(2) N(2) C(19) -109.6(5) . . .
N(2) Fe(2) C(29) C(25) 18.8(11) . . .
N(2) Fe(2) C(29) C(28) -99.3(10) . . .
N(2) Fe(2) C(29) C(34) 139.4(9) . . .
N(2) Fe(2) C(29) C(35) 28.5(17) . . .
N(2) Fe(2) C(29) C(39) -118.6(15) . . .
C(29) Fe(2) N(2) Fe(2) -149.8(8) . . 67502
C(29) Fe(2) N(2) C(18) 96.2(9) . . .
C(29) Fe(2) N(2) C(19) -35.9(10) . . .
N(2) Fe(2) C(35) C(25) -3.9(17) . . .
N(2) Fe(2) C(35) C(29) -165.3(9) . . .
N(2) Fe(2) C(35) C(36) -31.1(13) . . .
N(2) Fe(2) C(35) C(39) -148.3(7) . . .
N(2) Fe(2) C(35) C(40) 80.3(17) . . .
C(35) Fe(2) N(2) Fe(2) -134.5(5) . . 67502
C(35) Fe(2) N(2) C(18) 111.5(6) . . .
C(35) Fe(2) N(2) C(19) -20.6(7) . . .
N(2) Fe(2) C(36) C(25) 137.4(13) . . .
N(2) Fe(2) C(36) C(26) -60(2) . . .
N(2) Fe(2) C(36) C(35) 160.8(8) . . .
N(2) Fe(2) C(36) C(37) -84.1(10) . . .
N(2) Fe(2) C(36) C(41) 22.2(18) . . .
C(36) Fe(2) N(2) Fe(2) -153.7(5) . . 67502
C(36) Fe(2) N(2) C(18) 92.3(6) . . .
C(36) Fe(2) N(2) C(19) -39.8(6) . . .
N(2) Fe(2) C(37) C(26) 91.3(12) . . .
N(2) Fe(2) C(37) C(27) -123.9(19) . . .
N(2) Fe(2) C(37) C(36) 106.5(9) . . .
N(2) Fe(2) C(37) C(38) -135.5(9) . . .
N(2) Fe(2) C(37) C(42) -23.4(19) . . .
C(37) Fe(2) N(2) Fe(2) 168.1(5) . . 67502
C(37) Fe(2) N(2) C(18) 54.0(6) . . .
C(37) Fe(2) N(2) C(19) -78.1(6) . . .
N(2) Fe(2) C(38) C(27) 49.5(13) . . .
N(2) Fe(2) C(38) C(28) -178.3(14) . . .
N(2) Fe(2) C(38) C(37) 57.3(11) . . .
N(2) Fe(2) C(38) C(39) 173.3(7) . . .
N(2) Fe(2) C(38) C(43) -95.7(15) . . .
C(38) Fe(2) N(2) Fe(2) 137.4(5) . . 67502
C(38) Fe(2) N(2) C(18) 23.3(7) . . .
C(38) Fe(2) N(2) C(19) -108.8(6) . . .
N(2) Fe(2) C(39) C(28) -25(2) . . .
N(2) Fe(2) C(39) C(29) 119.2(15) . . .
N(2) Fe(2) C(39) C(35) 101.4(14) . . .
N(2) Fe(2) C(39) C(38) -17(2) . . .
N(2) Fe(2) C(39) C(44) -146.3(13) . . .
C(39) Fe(2) N(2) Fe(2) 149.7(13) . . 67502
C(39) Fe(2) N(2) C(18) 35.7(14) . . .
C(39) Fe(2) N(2) C(19) -96.4(14) . . .
N(2) Fe(2) C(26) C(25) -8.0(10) 67502 . .
N(2) Fe(2) C(26) C(27) 110.1(8) 67502 . .
N(2) Fe(2) C(26) C(31) -126.8(7) 67502 . .
N(2) Fe(2) C(26) C(36) -19(2) 67502 . .
N(2) Fe(2) C(26) C(37) 124.2(13) 67502 . .
C(26) Fe(2) N(2) Fe(2) 142.8(6) . 67502 67502
C(26) Fe(2) N(2) C(18) 30.9(9) . 67502 67502
C(26) Fe(2) N(2) C(19) -100.8(7) . 67502 67502
N(2) Fe(2) C(27) C(26) -144.0(4) 67502 . .
N(2) Fe(2) C(27) C(28) -27.7(7) 67502 . .
N(2) Fe(2) C(27) C(32) 96.2(9) 67502 . .
N(2) Fe(2) C(27) C(37) -167.1(19) 67502 . .
N(2) Fe(2) C(27) C(38) -5.5(13) 67502 . .
C(27) Fe(2) N(2) Fe(2) -136.4(3) . 67502 67502
C(27) Fe(2) N(2) C(18) 111.6(5) . 67502 67502
C(27) Fe(2) N(2) C(19) -20.1(5) . 67502 67502
N(2) Fe(2) C(28) C(27) 163.3(4) 67502 . .
N(2) Fe(2) C(28) C(29) -78.8(6) 67502 . .
N(2) Fe(2) C(28) C(33) 36.8(9) 67502 . .
N(2) Fe(2) C(28) C(38) 135.1(17) 67502 . .
N(2) Fe(2) C(28) C(39) -60.1(15) 67502 . .
C(28) Fe(2) N(2) Fe(2) -153.6(2) . 67502 67502
C(28) Fe(2) N(2) C(18) 94.5(4) . 67502 67502
C(28) Fe(2) N(2) C(19) -37.2(4) . 67502 67502
N(2) Fe(2) C(29) C(25) -130.6(4) 67502 . .
N(2) Fe(2) C(29) C(28) 111.3(5) 67502 . .
N(2) Fe(2) C(29) C(34) -10.0(10) 67502 . .
N(2) Fe(2) C(29) C(35) -120.9(12) 67502 . .
N(2) Fe(2) C(29) C(39) 92.0(14) 67502 . .
C(29) Fe(2) N(2) Fe(2) 170.5(3) . 67502 67502
C(29) Fe(2) N(2) C(18) 58.6(4) . 67502 67502
C(29) Fe(2) N(2) C(19) -73.1(4) . 67502 67502
N(2) Fe(2) C(35) C(25) -134.8(12) 67502 . .
N(2) Fe(2) C(35) C(29) 63.8(12) 67502 . .
N(2) Fe(2) C(35) C(36) -162.1(9) 67502 . .
N(2) Fe(2) C(35) C(39) 80.8(8) 67502 . .
N(2) Fe(2) C(35) C(40) -50.6(18) 67502 . .
C(35) Fe(2) N(2) Fe(2) 152.8(4) . 67502 67502
C(35) Fe(2) N(2) C(18) 40.9(6) . 67502 67502
C(35) Fe(2) N(2) C(19) -90.8(5) . 67502 67502
N(2) Fe(2) C(36) C(25) 6(2) 67502 . .
N(2) Fe(2) C(36) C(26) 168.6(13) 67502 . .
N(2) Fe(2) C(36) C(35) 29.5(15) 67502 . .
N(2) Fe(2) C(36) C(37) 144.7(9) 67502 . .
N(2) Fe(2) C(36) C(41) -109.1(16) 67502 . .
C(36) Fe(2) N(2) Fe(2) 134.5(8) . 67502 67502
C(36) Fe(2) N(2) C(18) 22.5(9) . 67502 67502
C(36) Fe(2) N(2) C(19) -109.2(9) . 67502 67502
N(2) Fe(2) C(37) C(26) -123.7(14) 67502 . .
N(2) Fe(2) C(37) C(27) 21(3) 67502 . .
N(2) Fe(2) C(37) C(36) -108.6(15) 67502 . .
N(2) Fe(2) C(37) C(38) 9(2) 67502 . .
N(2) Fe(2) C(37) C(42) 121.5(17) 67502 . .
C(37) Fe(2) N(2) Fe(2) -145.6(13) . 67502 67502
C(37) Fe(2) N(2) C(18) 102.4(14) . 67502 67502
C(37) Fe(2) N(2) C(19) -29.2(14) . 67502 67502
N(2) Fe(2) C(38) C(27) 176.2(9) 67502 . .
N(2) Fe(2) C(38) C(28) -51.6(18) 67502 . .
N(2) Fe(2) C(38) C(37) -176.0(8) 67502 . .
N(2) Fe(2) C(38) C(39) -59.9(10) 67502 . .
N(2) Fe(2) C(38) C(43) 31.0(16) 67502 . .
C(38) Fe(2) N(2) Fe(2) -138.9(4) . 67502 67502
C(38) Fe(2) N(2) C(18) 109.1(6) . 67502 67502
C(38) Fe(2) N(2) C(19) -22.6(6) . 67502 67502
N(2) Fe(2) C(39) C(28) 124.5(13) 67502 . .
N(2) Fe(2) C(39) C(29) -91.5(13) 67502 . .
N(2) Fe(2) C(39) C(35) -109.3(7) 67502 . .
N(2) Fe(2) C(39) C(38) 132.2(9) 67502 . .
N(2) Fe(2) C(39) C(44) 3.0(16) 67502 . .
C(39) Fe(2) N(2) Fe(2) -170.5(4) . 67502 67502
C(39) Fe(2) N(2) C(18) 77.6(5) . 67502 67502
C(39) Fe(2) N(2) C(19) -54.1(5) . 67502 67502
C(26) Fe(2) C(27) C(28) 116.3(7) . . .
C(26) Fe(2) C(27) C(32) -119.8(11) . . .
C(26) Fe(2) C(27) C(37) -23.1(19) . . .
C(26) Fe(2) C(27) C(38) 138.6(13) . . .
C(27) Fe(2) C(26) C(25) -118.1(7) . . .
C(27) Fe(2) C(26) C(31) 123.1(10) . . .
C(27) Fe(2) C(26) C(36) -129(2) . . .
C(27) Fe(2) C(26) C(37) 14.1(12) . . .
C(26) Fe(2) C(28) C(27) -38.3(5) . . .
C(26) Fe(2) C(28) C(29) 79.6(6) . . .
C(26) Fe(2) C(28) C(33) -164.8(10) . . .
C(26) Fe(2) C(28) C(38) -66.5(17) . . .
C(26) Fe(2) C(28) C(39) 98.3(15) . . .
C(28) Fe(2) C(26) C(25) -80.8(6) . . .
C(28) Fe(2) C(26) C(27) 37.3(5) . . .
C(28) Fe(2) C(26) C(31) 160.3(9) . . .
C(28) Fe(2) C(26) C(36) -92(2) . . .
C(28) Fe(2) C(26) C(37) 51.3(13) . . .
C(26) Fe(2) C(29) C(25) 38.4(5) . . .
C(26) Fe(2) C(29) C(28) -79.7(6) . . .
C(26) Fe(2) C(29) C(34) 159.0(11) . . .
C(26) Fe(2) C(29) C(35) 48.0(12) . . .
C(26) Fe(2) C(29) C(39) -99.0(14) . . .
C(29) Fe(2) C(26) C(25) -39.5(5) . . .
C(29) Fe(2) C(26) C(27) 78.6(5) . . .
C(29) Fe(2) C(26) C(31) -158.3(9) . . .
C(29) Fe(2) C(26) C(36) -50.3(19) . . .
C(29) Fe(2) C(26) C(37) 92.7(13) . . .
C(26) Fe(2) C(35) C(25) 40.5(11) . . .
C(26) Fe(2) C(35) C(29) -120.9(14) . . .
C(26) Fe(2) C(35) C(36) 13.2(9) . . .
C(26) Fe(2) C(35) C(39) -103.9(9) . . .
C(26) Fe(2) C(35) C(40) 124.7(19) . . .
C(35) Fe(2) C(26) C(25) -20.4(7) . . .
C(35) Fe(2) C(26) C(27) 97.7(7) . . .
C(35) Fe(2) C(26) C(31) -139.3(11) . . .
C(35) Fe(2) C(26) C(36) -31(2) . . .
C(35) Fe(2) C(26) C(37) 111.7(14) . . .
C(26) Fe(2) C(36) C(25) -162(3) . . .
C(26) Fe(2) C(36) C(35) -139(2) . . .
C(26) Fe(2) C(36) C(37) -23.9(17) . . .
C(26) Fe(2) C(36) C(41) 82(2) . . .
C(36) Fe(2) C(26) C(25) 10.8(19) . . .
C(36) Fe(2) C(26) C(27) 129(2) . . .
C(36) Fe(2) C(26) C(31) -108(2) . . .
C(36) Fe(2) C(26) C(37) 143(2) . . .
C(26) Fe(2) C(37) C(27) 145(2) . . .
C(26) Fe(2) C(37) C(36) 15.2(10) . . .
C(26) Fe(2) C(37) C(38) 133.2(17) . . .
C(26) Fe(2) C(37) C(42) -115(2) . . .
C(37) Fe(2) C(26) C(25) -132.1(14) . . .
C(37) Fe(2) C(26) C(27) -14.1(12) . . .
C(37) Fe(2) C(26) C(31) 109.0(15) . . .
C(37) Fe(2) C(26) C(36) -143(2) . . .
C(26) Fe(2) C(38) C(27) -29.1(9) . . .
C(26) Fe(2) C(38) C(28) 103.1(17) . . .
C(26) Fe(2) C(38) C(37) -21.3(9) . . .
C(26) Fe(2) C(38) C(39) 94.7(10) . . .
C(26) Fe(2) C(38) C(43) -174.3(16) . . .
C(38) Fe(2) C(26) C(25) -100.4(7) . . .
C(38) Fe(2) C(26) C(27) 17.6(6) . . .
C(38) Fe(2) C(26) C(31) 140.7(10) . . .
C(38) Fe(2) C(26) C(36) -111(2) . . .
C(38) Fe(2) C(26) C(37) 31.7(13) . . .
C(26) Fe(2) C(39) C(28) -72.2(14) . . .
C(26) Fe(2) C(39) C(29) 71.8(13) . . .
C(26) Fe(2) C(39) C(35) 54.0(7) . . .
C(26) Fe(2) C(39) C(38) -64.5(9) . . .
C(26) Fe(2) C(39) C(44) 166.2(16) . . .
C(39) Fe(2) C(26) C(25) -59.8(6) . . .
C(39) Fe(2) C(26) C(27) 58.3(6) . . .
C(39) Fe(2) C(26) C(31) -178.7(10) . . .
C(39) Fe(2) C(26) C(36) -71(2) . . .
C(39) Fe(2) C(26) C(37) 72.3(13) . . .
C(27) Fe(2) C(28) C(29) 117.8(8) . . .
C(27) Fe(2) C(28) C(33) -126.5(11) . . .
C(27) Fe(2) C(28) C(38) -28.2(16) . . .
C(27) Fe(2) C(28) C(39) 136.5(16) . . .
C(28) Fe(2) C(27) C(26) -116.3(7) . . .
C(28) Fe(2) C(27) C(32) 123.9(12) . . .
C(28) Fe(2) C(27) C(37) -139(2) . . .
C(28) Fe(2) C(27) C(38) 22.2(11) . . .
C(27) Fe(2) C(29) C(25) 81.3(5) . . .
C(27) Fe(2) C(29) C(28) -36.9(5) . . .
C(27) Fe(2) C(29) C(34) -158.2(11) . . .
C(27) Fe(2) C(29) C(35) 90.9(12) . . .
C(27) Fe(2) C(29) C(39) -56.1(13) . . .
C(29) Fe(2) C(27) C(26) -79.7(5) . . .
C(29) Fe(2) C(27) C(28) 36.6(5) . . .
C(29) Fe(2) C(27) C(32) 160.5(11) . . .
C(29) Fe(2) C(27) C(37) -103(2) . . .
C(29) Fe(2) C(27) C(38) 58.8(12) . . .
C(27) Fe(2) C(35) C(25) 82.9(13) . . .
C(27) Fe(2) C(35) C(29) -78.6(12) . . .
C(27) Fe(2) C(35) C(36) 55.6(10) . . .
C(27) Fe(2) C(35) C(39) -61.5(8) . . .
C(27) Fe(2) C(35) C(40) 167.1(19) . . .
C(35) Fe(2) C(27) C(26) -57.7(6) . . .
C(35) Fe(2) C(27) C(28) 58.6(7) . . .
C(35) Fe(2) C(27) C(32) -177.5(11) . . .
C(35) Fe(2) C(27) C(37) -81(2) . . .
C(35) Fe(2) C(27) C(38) 80.8(13) . . .
C(27) Fe(2) C(36) C(25) -123.2(16) . . .
C(27) Fe(2) C(36) C(26) 39.2(17) . . .
C(27) Fe(2) C(36) C(35) -99.9(11) . . .
C(27) Fe(2) C(36) C(37) 15.3(9) . . .
C(27) Fe(2) C(36) C(41) 121.5(19) . . .
C(36) Fe(2) C(27) C(26) -16.1(6) . . .
C(36) Fe(2) C(27) C(28) 100.3(8) . . .
C(36) Fe(2) C(27) C(32) -135.8(12) . . .
C(36) Fe(2) C(27) C(37) -39(2) . . .
C(36) Fe(2) C(27) C(38) 122.5(13) . . .
C(27) Fe(2) C(37) C(26) -145(2) . . .
C(27) Fe(2) C(37) C(36) -130(2) . . .
C(27) Fe(2) C(37) C(38) -11.6(16) . . .
C(27) Fe(2) C(37) C(42) 100(2) . . .
C(37) Fe(2) C(27) C(26) 23.1(19) . . .
C(37) Fe(2) C(27) C(28) 139(2) . . .
C(37) Fe(2) C(27) C(32) -97(2) . . .
C(37) Fe(2) C(27) C(38) 162(2) . . .
C(27) Fe(2) C(38) C(28) 132(2) . . .
C(27) Fe(2) C(38) C(37) 7.8(10) . . .
C(27) Fe(2) C(38) C(39) 123.8(16) . . .
C(27) Fe(2) C(38) C(43) -145(2) . . .
C(38) Fe(2) C(27) C(26) -138.6(13) . . .
C(38) Fe(2) C(27) C(28) -22.2(11) . . .
C(38) Fe(2) C(27) C(32) 101.7(15) . . .
C(38) Fe(2) C(27) C(37) -162(2) . . .
C(27) Fe(2) C(39) C(28) -31.2(12) . . .
C(27) Fe(2) C(39) C(29) 112.7(15) . . .
C(27) Fe(2) C(39) C(35) 95.0(9) . . .
C(27) Fe(2) C(39) C(38) -23.5(9) . . .
C(27) Fe(2) C(39) C(44) -152.8(18) . . .
C(39) Fe(2) C(27) C(26) -99.5(7) . . .
C(39) Fe(2) C(27) C(28) 16.8(7) . . .
C(39) Fe(2) C(27) C(32) 140.7(12) . . .
C(39) Fe(2) C(27) C(37) -123(2) . . .
C(39) Fe(2) C(27) C(38) 39.0(12) . . .
C(28) Fe(2) C(29) C(25) 118.2(8) . . .
C(28) Fe(2) C(29) C(34) -121.3(13) . . .
C(28) Fe(2) C(29) C(35) 127.8(14) . . .
C(28) Fe(2) C(29) C(39) -19.3(13) . . .
C(29) Fe(2) C(28) C(27) -117.8(8) . . .
C(29) Fe(2) C(28) C(33) 115.7(11) . . .
C(29) Fe(2) C(28) C(38) -146.0(19) . . .
C(29) Fe(2) C(28) C(39) 18.7(14) . . .
C(28) Fe(2) C(35) C(25) 124.1(14) . . .
C(28) Fe(2) C(35) C(29) -37.3(11) . . .
C(28) Fe(2) C(35) C(36) 96.8(10) . . .
C(28) Fe(2) C(35) C(39) -20.3(7) . . .
C(28) Fe(2) C(35) C(40) -151.7(19) . . .
C(35) Fe(2) C(28) C(27) -97.7(7) . . .
C(35) Fe(2) C(28) C(29) 20.1(7) . . .
C(35) Fe(2) C(28) C(33) 135.8(11) . . .
C(35) Fe(2) C(28) C(38) -125.9(18) . . .
C(35) Fe(2) C(28) C(39) 38.8(14) . . .
C(28) Fe(2) C(36) C(25) -82.2(14) . . .
C(28) Fe(2) C(36) C(26) 80.2(19) . . .
C(28) Fe(2) C(36) C(35) -58.9(9) . . .
C(28) Fe(2) C(36) C(37) 56.2(10) . . .
C(28) Fe(2) C(36) C(41) 162.5(19) . . .
C(36) Fe(2) C(28) C(27) -55.6(7) . . .
C(36) Fe(2) C(28) C(29) 62.2(7) . . .
C(36) Fe(2) C(28) C(33) 177.9(11) . . .
C(36) Fe(2) C(28) C(38) -83.8(18) . . .
C(36) Fe(2) C(28) C(39) 80.9(15) . . .
C(28) Fe(2) C(37) C(26) -113.7(14) . . .
C(28) Fe(2) C(37) C(27) 31.1(17) . . .
C(28) Fe(2) C(37) C(36) -98.5(11) . . .
C(28) Fe(2) C(37) C(38) 19.5(8) . . .
C(28) Fe(2) C(37) C(42) 132(2) . . .
C(37) Fe(2) C(28) C(27) -12.8(7) . . .
C(37) Fe(2) C(28) C(29) 105.0(9) . . .
C(37) Fe(2) C(28) C(33) -139.3(12) . . .
C(37) Fe(2) C(28) C(38) -41.0(18) . . .
C(37) Fe(2) C(28) C(39) 123.7(16) . . .
C(28) Fe(2) C(38) C(27) -132(2) . . .
C(28) Fe(2) C(38) C(37) -124(2) . . .
C(28) Fe(2) C(38) C(39) -8.4(13) . . .
C(28) Fe(2) C(38) C(43) 83(2) . . .
C(38) Fe(2) C(28) C(27) 28.2(16) . . .
C(38) Fe(2) C(28) C(29) 146.0(19) . . .
C(38) Fe(2) C(28) C(33) -98.3(19) . . .
C(38) Fe(2) C(28) C(39) 165(2) . . .
C(28) Fe(2) C(39) C(29) 144(2) . . .
C(28) Fe(2) C(39) C(35) 126.2(18) . . .
C(28) Fe(2) C(39) C(38) 7.7(12) . . .
C(28) Fe(2) C(39) C(44) -122(2) . . .
C(39) Fe(2) C(28) C(27) -136.5(16) . . .
C(39) Fe(2) C(28) C(29) -18.7(14) . . .
C(39) Fe(2) C(28) C(33) 97.0(17) . . .
C(39) Fe(2) C(28) C(38) -165(2) . . .
C(29) Fe(2) C(35) C(25) 161(2) . . .
C(29) Fe(2) C(35) C(36) 134.2(17) . . .
C(29) Fe(2) C(35) C(39) 17.0(11) . . .
C(29) Fe(2) C(35) C(40) -114(2) . . .
C(35) Fe(2) C(29) C(25) -9.6(11) . . .
C(35) Fe(2) C(29) C(28) -127.8(14) . . .
C(35) Fe(2) C(29) C(34) 110.9(16) . . .
C(35) Fe(2) C(29) C(39) -147(2) . . .
C(29) Fe(2) C(36) C(25) -41.0(12) . . .
C(29) Fe(2) C(36) C(26) 121(2) . . .
C(29) Fe(2) C(36) C(35) -17.7(8) . . .
C(29) Fe(2) C(36) C(37) 97.5(12) . . .
C(29) Fe(2) C(36) C(41) -156(2) . . .
C(36) Fe(2) C(29) C(25) 23.4(7) . . .
C(36) Fe(2) C(29) C(28) -94.7(8) . . .
C(36) Fe(2) C(29) C(34) 144.0(13) . . .
C(36) Fe(2) C(29) C(35) 33.1(13) . . .
C(36) Fe(2) C(29) C(39) -114.0(15) . . .
C(29) Fe(2) C(37) C(26) -74.9(11) . . .
C(29) Fe(2) C(37) C(27) 69.9(19) . . .
C(29) Fe(2) C(37) C(36) -59.7(9) . . .
C(29) Fe(2) C(37) C(38) 58.3(9) . . .
C(29) Fe(2) C(37) C(42) 170(2) . . .
C(37) Fe(2) C(29) C(25) 65.4(7) . . .
C(37) Fe(2) C(29) C(28) -52.8(8) . . .
C(37) Fe(2) C(29) C(34) -174.1(12) . . .
C(37) Fe(2) C(29) C(35) 75.0(13) . . .
C(37) Fe(2) C(29) C(39) -72.1(15) . . .
C(29) Fe(2) C(38) C(27) -107.4(13) . . .
C(29) Fe(2) C(38) C(28) 24.8(14) . . .
C(29) Fe(2) C(38) C(37) -99.6(11) . . .
C(29) Fe(2) C(38) C(39) 16.5(8) . . .
C(29) Fe(2) C(38) C(43) 107.4(16) . . .
C(38) Fe(2) C(29) C(25) 105.7(8) . . .
C(38) Fe(2) C(29) C(28) -12.5(7) . . .
C(38) Fe(2) C(29) C(34) -133.7(13) . . .
C(38) Fe(2) C(29) C(35) 115.3(14) . . .
C(38) Fe(2) C(29) C(39) -31.7(14) . . .
C(29) Fe(2) C(39) C(28) -144(2) . . .
C(29) Fe(2) C(39) C(35) -17.7(12) . . .
C(29) Fe(2) C(39) C(38) -136.3(19) . . .
C(29) Fe(2) C(39) C(44) 94(2) . . .
C(39) Fe(2) C(29) C(25) 137.4(15) . . .
C(39) Fe(2) C(29) C(28) 19.3(13) . . .
C(39) Fe(2) C(29) C(34) -102.0(18) . . .
C(39) Fe(2) C(29) C(35) 147(2) . . .
C(35) Fe(2) C(36) C(25) -23.3(12) . . .
C(35) Fe(2) C(36) C(26) 139(2) . . .
C(35) Fe(2) C(36) C(37) 115.1(15) . . .
C(35) Fe(2) C(36) C(41) -139(2) . . .
C(36) Fe(2) C(35) C(25) 27.3(13) . . .
C(36) Fe(2) C(35) C(29) -134.2(17) . . .
C(36) Fe(2) C(35) C(39) -117.1(13) . . .
C(36) Fe(2) C(35) C(40) 111(2) . . .
C(35) Fe(2) C(37) C(26) -53.4(11) . . .
C(35) Fe(2) C(37) C(27) 91(2) . . .
C(35) Fe(2) C(37) C(36) -38.2(10) . . .
C(35) Fe(2) C(37) C(38) 79.8(10) . . .
C(35) Fe(2) C(37) C(42) -168(2) . . .
C(37) Fe(2) C(35) C(25) 66.2(13) . . .
C(37) Fe(2) C(35) C(29) -95.2(13) . . .
C(37) Fe(2) C(35) C(36) 39.0(11) . . .
C(37) Fe(2) C(35) C(39) -78.2(10) . . .
C(37) Fe(2) C(35) C(40) 150.4(19) . . .
C(35) Fe(2) C(38) C(27) -87.3(12) . . .
C(35) Fe(2) C(38) C(28) 44.9(16) . . .
C(35) Fe(2) C(38) C(37) -79.5(11) . . .
C(35) Fe(2) C(38) C(39) 36.5(9) . . .
C(35) Fe(2) C(38) C(43) 127.5(16) . . .
C(38) Fe(2) C(35) C(25) 107.9(14) . . .
C(38) Fe(2) C(35) C(29) -53.5(12) . . .
C(38) Fe(2) C(35) C(36) 80.7(11) . . .
C(38) Fe(2) C(35) C(39) -36.5(9) . . .
C(38) Fe(2) C(35) C(40) -167.9(19) . . .
C(35) Fe(2) C(39) C(28) -126.2(18) . . .
C(35) Fe(2) C(39) C(29) 17.7(12) . . .
C(35) Fe(2) C(39) C(38) -118.5(13) . . .
C(35) Fe(2) C(39) C(44) 112.2(18) . . .
C(39) Fe(2) C(35) C(25) 144.4(17) . . .
C(39) Fe(2) C(35) C(29) -17.0(11) . . .
C(39) Fe(2) C(35) C(36) 117.1(13) . . .
C(39) Fe(2) C(35) C(40) -131(2) . . .
C(36) Fe(2) C(37) C(26) -15.2(10) . . .
C(36) Fe(2) C(37) C(27) 130(2) . . .
C(36) Fe(2) C(37) C(38) 118.0(14) . . .
C(36) Fe(2) C(37) C(42) -130(2) . . .
C(37) Fe(2) C(36) C(25) -138(2) . . .
C(37) Fe(2) C(36) C(26) 23.9(17) . . .
C(37) Fe(2) C(36) C(35) -115.1(15) . . .
C(37) Fe(2) C(36) C(41) 106(2) . . .
C(36) Fe(2) C(38) C(27) -45.3(11) . . .
C(36) Fe(2) C(38) C(28) 86.9(17) . . .
C(36) Fe(2) C(38) C(37) -37.5(10) . . .
C(36) Fe(2) C(38) C(39) 78.5(10) . . .
C(36) Fe(2) C(38) C(43) 169.5(17) . . .
C(38) Fe(2) C(36) C(25) -102.1(15) . . .
C(38) Fe(2) C(36) C(26) 60.3(19) . . .
C(38) Fe(2) C(36) C(35) -78.8(10) . . .
C(38) Fe(2) C(36) C(37) 36.4(10) . . .
C(38) Fe(2) C(36) C(41) 142.6(19) . . .
C(36) Fe(2) C(39) C(28) -88.7(15) . . .
C(36) Fe(2) C(39) C(29) 55.2(14) . . .
C(36) Fe(2) C(39) C(35) 37.5(9) . . .
C(36) Fe(2) C(39) C(38) -81.0(11) . . .
C(36) Fe(2) C(39) C(44) 149.7(17) . . .
C(39) Fe(2) C(36) C(25) -60.5(14) . . .
C(39) Fe(2) C(36) C(26) 102(2) . . .
C(39) Fe(2) C(36) C(35) -37.1(9) . . .
C(39) Fe(2) C(36) C(37) 78.0(11) . . .
C(39) Fe(2) C(36) C(41) -176(2) . . .
C(37) Fe(2) C(38) C(27) -7.8(10) . . .
C(37) Fe(2) C(38) C(28) 124(2) . . .
C(37) Fe(2) C(38) C(39) 116.0(14) . . .
C(37) Fe(2) C(38) C(43) -153(2) . . .
C(38) Fe(2) C(37) C(26) -133.2(17) . . .
C(38) Fe(2) C(37) C(27) 11.6(16) . . .
C(38) Fe(2) C(37) C(36) -118.0(14) . . .
C(38) Fe(2) C(37) C(42) 112(2) . . .
C(37) Fe(2) C(39) C(28) -45.5(14) . . .
C(37) Fe(2) C(39) C(29) 98.4(15) . . .
C(37) Fe(2) C(39) C(35) 80.7(10) . . .
C(37) Fe(2) C(39) C(38) -37.8(10) . . .
C(37) Fe(2) C(39) C(44) -167.1(18) . . .
C(39) Fe(2) C(37) C(26) -95.4(13) . . .
C(39) Fe(2) C(37) C(27) 49.4(19) . . .
C(39) Fe(2) C(37) C(36) -80.2(11) . . .
C(39) Fe(2) C(37) C(38) 37.8(9) . . .
C(39) Fe(2) C(37) C(42) 150(2) . . .
C(38) Fe(2) C(39) C(28) -7.7(12) . . .
C(38) Fe(2) C(39) C(29) 136.3(19) . . .
C(38) Fe(2) C(39) C(35) 118.5(13) . . .
C(38) Fe(2) C(39) C(44) -129(2) . . .
C(39) Fe(2) C(38) C(27) -123.8(16) . . .
C(39) Fe(2) C(38) C(28) 8.4(13) . . .
C(39) Fe(2) C(38) C(37) -116.0(14) . . .
C(39) Fe(2) C(38) C(43) 90.9(18) . . .
Fe(1) N(1) C(2) C(3) 43.5(5) . . .
Fe(1) N(1) C(2) C(7) -137.0(5) . . .
Fe(1) N(1) C(2) C(3) -49.6(5) 56602 . .
Fe(1) N(1) C(2) C(7) 129.9(5) 56602 . .
C(1) N(1) C(2) C(3) 177.1(5) . . .
C(1) N(1) C(2) C(7) -3.4(8) . . .
Fe(2) N(2) C(19) C(20) -46.9(6) . . .
Fe(2) N(2) C(19) C(24) 133.9(5) . . .
Fe(2) N(2) C(19) C(20) 48.8(5) 67502 . .
Fe(2) N(2) C(19) C(24) -130.4(5) 67502 . .
C(18) N(2) C(19) C(20) -178.8(4) . . .
C(18) N(2) C(19) C(24) 2.1(7) . . .
N(1) C(2) C(3) C(4) 179.9(4) . . .
N(1) C(2) C(7) C(6) 179.9(4) . . .
C(3) C(2) C(7) C(6) -0.6(8) . . .
C(7) C(2) C(3) C(4) 0.4(8) . . .
C(2) C(3) C(4) C(5) -0.4(9) . . .
C(3) C(4) C(5) C(6) 0.6(10) . . .
C(4) C(5) C(6) C(7) -0.9(11) . . .
C(5) C(6) C(7) C(2) 0.9(10) . . .
Fe(1) C(8) C(9) C(10) 63.0(3) . . .
Fe(1) C(8) C(9) C(14) -120.7(5) . . .
Fe(1) C(8) C(12) C(11) -62.7(3) . . .
Fe(1) C(8) C(12) C(17) 121.0(5) . . .
C(9) C(8) C(12) Fe(1) 63.0(3) . . .
C(9) C(8) C(12) C(11) 0.3(5) . . .
C(9) C(8) C(12) C(17) -176.0(5) . . .
C(12) C(8) C(9) Fe(1) -62.7(3) . . .
C(12) C(8) C(9) C(10) 0.3(5) . . .
C(12) C(8) C(9) C(14) 176.6(5) . . .
C(13) C(8) C(9) Fe(1) 124.0(5) . . .
C(13) C(8) C(9) C(10) -173.0(5) . . .
C(13) C(8) C(9) C(14) 3.3(9) . . .
C(13) C(8) C(12) Fe(1) -123.8(5) . . .
C(13) C(8) C(12) C(11) 173.5(5) . . .
C(13) C(8) C(12) C(17) -2.8(9) . . .
Fe(1) C(9) C(10) C(11) 62.6(3) . . .
Fe(1) C(9) C(10) C(15) -122.5(5) . . .
C(8) C(9) C(10) Fe(1) -63.4(3) . . .
C(8) C(9) C(10) C(11) -0.9(6) . . .
C(8) C(9) C(10) C(15) 174.1(5) . . .
C(14) C(9) C(10) Fe(1) 120.2(5) . . .
C(14) C(9) C(10) C(11) -177.2(5) . . .
C(14) C(9) C(10) C(15) -2.3(8) . . .
Fe(1) C(10) C(11) C(12) 63.9(3) . . .
Fe(1) C(10) C(11) C(16) -118.8(5) . . .
C(9) C(10) C(11) Fe(1) -62.8(3) . . .
C(9) C(10) C(11) C(12) 1.0(5) . . .
C(9) C(10) C(11) C(16) 178.3(5) . . .
C(15) C(10) C(11) Fe(1) 122.4(5) . . .
C(15) C(10) C(11) C(12) -173.7(5) . . .
C(15) C(10) C(11) C(16) 3.6(9) . . .
Fe(1) C(11) C(12) C(8) 63.3(3) . . .
Fe(1) C(11) C(12) C(17) -120.4(5) . . .
C(10) C(11) C(12) Fe(1) -64.1(3) . . .
C(10) C(11) C(12) C(8) -0.8(5) . . .
C(10) C(11) C(12) C(17) 175.5(5) . . .
C(16) C(11) C(12) Fe(1) 118.5(5) . . .
C(16) C(11) C(12) C(8) -178.2(4) . . .
C(16) C(11) C(12) C(17) -1.9(8) . . .
N(2) C(19) C(20) C(21) -179.1(5) . . .
N(2) C(19) C(24) C(23) 179.4(5) . . .
C(20) C(19) C(24) C(23) 0.2(7) . . .
C(24) C(19) C(20) C(21) 0.1(6) . . .
C(19) C(20) C(21) C(22) -0.7(9) . . .
C(20) C(21) C(22) C(23) 0.9(10) . . .
C(21) C(22) C(23) C(24) -0.6(11) . . .
C(22) C(23) C(24) C(19) -0.0(10) . . .
C(26) C(25) C(29) Fe(2) -63.8(5) . . .
C(26) C(25) C(29) C(28) -0.5(10) . . .
C(26) C(25) C(29) C(34) 174.8(9) . . .
C(26) C(25) C(29) C(35) 166(5) . . .
C(26) C(25) C(29) C(39) -2(2) . . .
C(29) C(25) C(26) Fe(2) 64.0(6) . . .
C(29) C(25) C(26) C(27) 0.7(10) . . .
C(29) C(25) C(26) C(31) -175.2(8) . . .
C(29) C(25) C(26) C(36) -151(5) . . .
C(29) C(25) C(26) C(37) 3.0(18) . . .
C(26) C(25) C(30) C(40) -168.3(14) . . .
C(30) C(25) C(26) Fe(2) -121.5(10) . . .
C(30) C(25) C(26) C(27) 175.3(9) . . .
C(30) C(25) C(26) C(31) -0.6(14) . . .
C(30) C(25) C(26) C(36) 24(5) . . .
C(30) C(25) C(26) C(37) 177.6(16) . . .
C(26) C(25) C(35) Fe(2) -62.7(10) . . .
C(26) C(25) C(35) C(29) -15(6) . . .
C(26) C(25) C(35) C(36) 9.3(18) . . .
C(26) C(25) C(35) C(39) -9(3) . . .
C(26) C(25) C(35) C(40) 169.6(12) . . .
C(35) C(25) C(26) Fe(2) 67.4(15) . . .
C(35) C(25) C(26) C(27) 4.2(18) . . .
C(35) C(25) C(26) C(31) -171.7(15) . . .
C(35) C(25) C(26) C(36) -147(5) . . .
C(35) C(25) C(26) C(37) 6(2) . . .
C(26) C(25) C(36) Fe(2) 33(5) . . .
C(26) C(25) C(36) C(35) -38(6) . . .
C(26) C(25) C(36) C(37) -17(3) . . .
C(26) C(25) C(36) C(41) 154(6) . . .
C(36) C(25) C(26) Fe(2) -145(5) . . .
C(36) C(25) C(26) C(27) 152(5) . . .
C(36) C(25) C(26) C(31) -24(5) . . .
C(36) C(25) C(26) C(37) 154(5) . . .
C(29) C(25) C(30) C(40) 5.1(15) . . .
C(30) C(25) C(29) Fe(2) 121.6(10) . . .
C(30) C(25) C(29) C(28) -175.0(9) . . .
C(30) C(25) C(29) C(34) 0.3(11) . . .
C(30) C(25) C(29) C(35) -8(5) . . .
C(30) C(25) C(29) C(39) -177.0(19) . . .
C(29) C(25) C(35) Fe(2) -48(5) . . .
C(29) C(25) C(35) C(36) 24(6) . . .
C(29) C(25) C(35) C(39) 7(3) . . .
C(29) C(25) C(35) C(40) -175(6) . . .
C(35) C(25) C(29) Fe(2) 130(5) . . .
C(35) C(25) C(29) C(28) -167(5) . . .
C(35) C(25) C(29) C(34) 9(5) . . .
C(35) C(25) C(29) C(39) -169(6) . . .
C(29) C(25) C(36) Fe(2) 64.9(10) . . .
C(29) C(25) C(36) C(26) 32(6) . . .
C(29) C(25) C(36) C(35) -6.0(16) . . .
C(29) C(25) C(36) C(37) 15(2) . . .
C(29) C(25) C(36) C(41) -173.8(15) . . .
C(36) C(25) C(29) Fe(2) -71.1(16) . . .
C(36) C(25) C(29) C(28) -7.8(19) . . .
C(36) C(25) C(29) C(34) 167.5(17) . . .
C(36) C(25) C(29) C(35) 159(6) . . .
C(36) C(25) C(29) C(39) -10(2) . . .
C(30) C(25) C(35) Fe(2) 125.1(10) . . .
C(30) C(25) C(35) C(29) 173(4) . . .
C(30) C(25) C(35) C(36) -163(2) . . .
C(30) C(25) C(35) C(39) 179.2(18) . . .
C(30) C(25) C(35) C(40) -2.7(16) . . .
C(35) C(25) C(30) C(40) 3.1(19) . . .
C(30) C(25) C(36) Fe(2) -126.2(10) . . .
C(30) C(25) C(36) C(26) -159(4) . . .
C(30) C(25) C(36) C(35) 163(2) . . .
C(30) C(25) C(36) C(37) -176.2(16) . . .
C(30) C(25) C(36) C(41) -5(2) . . .
C(36) C(25) C(30) C(40) -162.5(19) . . .
C(35) C(25) C(36) Fe(2) 71(2) . . .
C(35) C(25) C(36) C(26) 38(6) . . .
C(35) C(25) C(36) C(37) 21(3) . . .
C(35) C(25) C(36) C(41) -168(2) . . .
C(36) C(25) C(35) Fe(2) -72(2) . . .
C(36) C(25) C(35) C(29) -24(6) . . .
C(36) C(25) C(35) C(39) -18(3) . . .
C(36) C(25) C(35) C(40) 160(2) . . .
Fe(2) C(26) C(27) C(28) -63.5(6) . . .
Fe(2) C(26) C(27) C(32) 121.1(9) . . .
Fe(2) C(26) C(27) C(37) 110(4) . . .
Fe(2) C(26) C(27) C(38) -56.9(17) . . .
Fe(2) C(26) C(31) C(41) 96.7(17) . . .
Fe(2) C(26) C(36) C(25) 33(5) . . .
Fe(2) C(26) C(36) C(35) 51(2) . . .
Fe(2) C(26) C(36) C(37) 68(3) . . .
Fe(2) C(26) C(36) C(41) -124.8(13) . . .
Fe(2) C(26) C(37) C(27) -67(4) . . .
Fe(2) C(26) C(37) C(36) -71(3) . . .
Fe(2) C(26) C(37) C(38) -58.9(18) . . .
Fe(2) C(26) C(37) C(42) 127.1(17) . . .
C(25) C(26) C(27) Fe(2) 62.8(6) . . .
C(25) C(26) C(27) C(28) -0.7(10) . . .
C(25) C(26) C(27) C(32) -176.1(8) . . .
C(25) C(26) C(27) C(37) 172(4) . . .
C(25) C(26) C(27) C(38) 6(2) . . .
C(25) C(26) C(31) C(41) 5.9(18) . . .
C(25) C(26) C(36) Fe(2) -33(5) . . .
C(25) C(26) C(36) C(35) 18(3) . . .
C(25) C(26) C(36) C(37) 35(7) . . .
C(25) C(26) C(36) C(41) -158(6) . . .
C(25) C(26) C(37) Fe(2) 58.2(12) . . .
C(25) C(26) C(37) C(27) -9(5) . . .
C(25) C(26) C(37) C(36) -13(3) . . .
C(25) C(26) C(37) C(38) -1(2) . . .
C(25) C(26) C(37) C(42) -174.7(12) . . .
C(27) C(26) C(31) C(41) -169.2(17) . . .
C(31) C(26) C(27) Fe(2) -121.5(9) . . .
C(31) C(26) C(27) C(28) 175.0(8) . . .
C(31) C(26) C(27) C(32) -0.4(12) . . .
C(31) C(26) C(27) C(37) -12(4) . . .
C(31) C(26) C(27) C(38) -178.4(17) . . .
C(27) C(26) C(36) Fe(2) -66.5(17) . . .
C(27) C(26) C(36) C(25) -34(6) . . .
C(27) C(26) C(36) C(35) -16(4) . . .
C(27) C(26) C(36) C(37) 1(2) . . .
C(27) C(26) C(36) C(41) 168.7(16) . . .
C(36) C(26) C(27) Fe(2) 74(2) . . .
C(36) C(26) C(27) C(28) 10(2) . . .
C(36) C(26) C(27) C(32) -165(2) . . .
C(36) C(26) C(27) C(37) -176(5) . . .
C(36) C(26) C(27) C(38) 17(3) . . .
C(27) C(26) C(37) Fe(2) 67(4) . . .
C(27) C(26) C(37) C(36) -4(6) . . .
C(27) C(26) C(37) C(38) 8(2) . . .
C(27) C(26) C(37) C(42) -166(5) . . .
C(37) C(26) C(27) Fe(2) -110(4) . . .
C(37) C(26) C(27) C(28) -173(4) . . .
C(37) C(26) C(27) C(32) 11(4) . . .
C(37) C(26) C(27) C(38) -167(5) . . .
C(31) C(26) C(36) Fe(2) 126.2(9) . . .
C(31) C(26) C(36) C(25) 159(4) . . .
C(31) C(26) C(36) C(35) 177(2) . . .
C(31) C(26) C(36) C(37) -166(4) . . .
C(31) C(26) C(36) C(41) 1.5(18) . . .
C(36) C(26) C(31) C(41) -2(2) . . .
C(31) C(26) C(37) Fe(2) -123.5(8) . . .
C(31) C(26) C(37) C(27) 170(3) . . .
C(31) C(26) C(37) C(36) 165(4) . . .
C(31) C(26) C(37) C(38) 177.6(15) . . .
C(31) C(26) C(37) C(42) 4(2) . . .
C(37) C(26) C(31) C(41) -172(2) . . .
C(36) C(26) C(37) Fe(2) 71(3) . . .
C(36) C(26) C(37) C(27) 4(6) . . .
C(36) C(26) C(37) C(38) 12(4) . . .
C(36) C(26) C(37) C(42) -162(3) . . .
C(37) C(26) C(36) Fe(2) -68(3) . . .
C(37) C(26) C(36) C(25) -35(7) . . .
C(37) C(26) C(36) C(35) -17(5) . . .
C(37) C(26) C(36) C(41) 167(3) . . .
Fe(2) C(27) C(28) C(29) -61.6(6) . . .
Fe(2) C(27) C(28) C(33) 121.7(11) . . .
Fe(2) C(27) C(28) C(38) 104(3) . . .
Fe(2) C(27) C(28) C(39) -59.8(19) . . .
Fe(2) C(27) C(32) C(42) 89.5(14) . . .
Fe(2) C(27) C(37) C(26) 64(3) . . .
Fe(2) C(27) C(37) C(36) 66(2) . . .
Fe(2) C(27) C(37) C(38) 42(5) . . .
Fe(2) C(27) C(37) C(42) -128.3(15) . . .
Fe(2) C(27) C(38) C(28) -70(2) . . .
Fe(2) C(27) C(38) C(37) -42(5) . . .
Fe(2) C(27) C(38) C(39) -62.7(15) . . .
Fe(2) C(27) C(38) C(43) 131(2) . . .
C(26) C(27) C(28) Fe(2) 62.0(6) . . .
C(26) C(27) C(28) C(29) 0.4(10) . . .
C(26) C(27) C(28) C(33) -176.2(10) . . .
C(26) C(27) C(28) C(38) 167(3) . . .
C(26) C(27) C(28) C(39) 2(2) . . .
C(26) C(27) C(32) C(42) -0.8(15) . . .
C(26) C(27) C(37) Fe(2) -64(3) . . .
C(26) C(27) C(37) C(36) 1(2) . . .
C(26) C(27) C(37) C(38) -23(8) . . .
C(26) C(27) C(37) C(42) 167(5) . . .
C(26) C(27) C(38) Fe(2) 53.4(14) . . .
C(26) C(27) C(38) C(28) -17(4) . . .
C(26) C(27) C(38) C(37) 12(4) . . .
C(26) C(27) C(38) C(39) -9(2) . . .
C(26) C(27) C(38) C(43) -175(2) . . .
C(28) C(27) C(32) C(42) -175.2(14) . . .
C(32) C(27) C(28) Fe(2) -122.7(9) . . .
C(32) C(27) C(28) C(29) 175.6(9) . . .
C(32) C(27) C(28) C(33) -1.0(17) . . .
C(32) C(27) C(28) C(38) -18(3) . . .
C(32) C(27) C(28) C(39) 177.5(18) . . .
C(28) C(27) C(37) Fe(2) -56(2) . . .
C(28) C(27) C(37) C(26) 9(6) . . .
C(28) C(27) C(37) C(36) 10(4) . . .
C(28) C(27) C(37) C(38) -14(3) . . .
C(28) C(27) C(37) C(42) 176.1(15) . . .
C(37) C(27) C(28) Fe(2) 58(2) . . .
C(37) C(27) C(28) C(29) -3(3) . . .
C(37) C(27) C(28) C(33) -180(2) . . .
C(37) C(27) C(28) C(38) 163(4) . . .
C(37) C(27) C(28) C(39) -2(3) . . .
C(28) C(27) C(38) Fe(2) 70(2) . . .
C(28) C(27) C(38) C(37) 28(7) . . .
C(28) C(27) C(38) C(39) 7.3(19) . . .
C(28) C(27) C(38) C(43) -159(5) . . .
C(38) C(27) C(28) Fe(2) -104(3) . . .
C(38) C(27) C(28) C(29) -166(3) . . .
C(38) C(27) C(28) C(33) 17(3) . . .
C(38) C(27) C(28) C(39) -164(4) . . .
C(32) C(27) C(37) Fe(2) 125.2(7) . . .
C(32) C(27) C(37) C(26) -170(3) . . .
C(32) C(27) C(37) C(36) -169(2) . . .
C(32) C(27) C(37) C(38) 167(5) . . .
C(32) C(27) C(37) C(42) -3.0(18) . . .
C(37) C(27) C(32) C(42) 4(2) . . .
C(32) C(27) C(38) Fe(2) -124.9(7) . . .
C(32) C(27) C(38) C(28) 165(2) . . .
C(32) C(27) C(38) C(37) -167(5) . . .
C(32) C(27) C(38) C(39) 172.4(13) . . .
C(32) C(27) C(38) C(43) 7(3) . . .
C(38) C(27) C(32) C(42) 177.6(18) . . .
C(37) C(27) C(38) Fe(2) 42(5) . . .
C(37) C(27) C(38) C(28) -28(7) . . .
C(37) C(27) C(38) C(39) -21(6) . . .
C(37) C(27) C(38) C(43) 173(4) . . .
C(38) C(27) C(37) Fe(2) -42(5) . . .
C(38) C(27) C(37) C(26) 23(8) . . .
C(38) C(27) C(37) C(36) 24(7) . . .
C(38) C(27) C(37) C(42) -170(4) . . .
Fe(2) C(28) C(29) C(25) -61.8(6) . . .
Fe(2) C(28) C(29) C(34) 122.9(10) . . .
Fe(2) C(28) C(29) C(35) -65.1(16) . . .
Fe(2) C(28) C(29) C(39) 114(3) . . .
Fe(2) C(28) C(33) C(43) 86.8(18) . . .
Fe(2) C(28) C(38) C(27) 68(2) . . .
Fe(2) C(28) C(38) C(37) 62.4(18) . . .
Fe(2) C(28) C(38) C(39) 38(5) . . .
Fe(2) C(28) C(38) C(43) -124.9(11) . . .
Fe(2) C(28) C(39) C(29) -61(3) . . .
Fe(2) C(28) C(39) C(35) -60.7(14) . . .
Fe(2) C(28) C(39) C(38) -38(5) . . .
Fe(2) C(28) C(39) C(44) 125.8(18) . . .
C(27) C(28) C(29) Fe(2) 61.8(6) . . .
C(27) C(28) C(29) C(25) 0.0(9) . . .
C(27) C(28) C(29) C(34) -175.3(9) . . .
C(27) C(28) C(29) C(35) -3.3(19) . . .
C(27) C(28) C(29) C(39) 176(3) . . .
C(27) C(28) C(33) C(43) -9(2) . . .
C(27) C(28) C(38) Fe(2) -68(2) . . .
C(27) C(28) C(38) C(37) -6.0(15) . . .
C(27) C(28) C(38) C(39) -30(7) . . .
C(27) C(28) C(38) C(43) 167(3) . . .
C(27) C(28) C(39) Fe(2) 56.2(15) . . .
C(27) C(28) C(39) C(29) -5(4) . . .
C(27) C(28) C(39) C(35) -5(2) . . .
C(27) C(28) C(39) C(38) 18(4) . . .
C(27) C(28) C(39) C(44) -178.0(13) . . .
C(29) C(28) C(33) C(43) 175.2(17) . . .
C(33) C(28) C(29) Fe(2) -121.2(10) . . .
C(33) C(28) C(29) C(25) 177.0(9) . . .
C(33) C(28) C(29) C(34) 1.7(16) . . .
C(33) C(28) C(29) C(35) 173.7(16) . . .
C(33) C(28) C(29) C(39) -7(3) . . .
C(29) C(28) C(38) Fe(2) -49(2) . . .
C(29) C(28) C(38) C(27) 19(4) . . .
C(29) C(28) C(38) C(37) 13(3) . . .
C(29) C(28) C(38) C(39) -11(4) . . .
C(29) C(28) C(38) C(43) -174(2) . . .
C(38) C(28) C(29) Fe(2) 52(2) . . .
C(38) C(28) C(29) C(25) -10(2) . . .
C(38) C(28) C(29) C(34) 175(2) . . .
C(38) C(28) C(29) C(35) -13(3) . . .
C(38) C(28) C(29) C(39) 166(4) . . .
C(29) C(28) C(39) Fe(2) 61(3) . . .
C(29) C(28) C(39) C(35) 0.4(17) . . .
C(29) C(28) C(39) C(38) 23(7) . . .
C(29) C(28) C(39) C(44) -173(4) . . .
C(39) C(28) C(29) Fe(2) -114(3) . . .
C(39) C(28) C(29) C(25) -176(3) . . .
C(39) C(28) C(29) C(34) 9(3) . . .
C(39) C(28) C(29) C(35) -179(3) . . .
C(33) C(28) C(38) Fe(2) 125.0(8) . . .
C(33) C(28) C(38) C(27) -167(2) . . .
C(33) C(28) C(38) C(37) -172.6(16) . . .
C(33) C(28) C(38) C(39) 163(6) . . .
C(33) C(28) C(38) C(43) 0.1(12) . . .
C(38) C(28) C(33) C(43) -0(2) . . .
C(33) C(28) C(39) Fe(2) -125.0(8) . . .
C(33) C(28) C(39) C(29) 174(3) . . .
C(33) C(28) C(39) C(35) 174.3(14) . . .
C(33) C(28) C(39) C(38) -163(6) . . .
C(33) C(28) C(39) C(44) 0.7(19) . . .
C(39) C(28) C(33) C(43) 173(2) . . .
C(38) C(28) C(39) Fe(2) 38(5) . . .
C(38) C(28) C(39) C(29) -23(7) . . .
C(38) C(28) C(39) C(35) -23(6) . . .
C(38) C(28) C(39) C(44) 164(4) . . .
C(39) C(28) C(38) Fe(2) -38(5) . . .
C(39) C(28) C(38) C(27) 30(7) . . .
C(39) C(28) C(38) C(37) 24(6) . . .
C(39) C(28) C(38) C(43) -163(5) . . .
Fe(2) C(29) C(34) C(44) 89.4(13) . . .
Fe(2) C(29) C(35) C(25) -47(5) . . .
Fe(2) C(29) C(35) C(36) -61.6(19) . . .
Fe(2) C(29) C(35) C(39) -62(3) . . .
Fe(2) C(29) C(35) C(40) 127.4(15) . . .
Fe(2) C(29) C(39) C(28) 62(3) . . .
Fe(2) C(29) C(39) C(35) 61(3) . . .
Fe(2) C(29) C(39) C(38) 56.0(19) . . .
Fe(2) C(29) C(39) C(44) -124.3(12) . . .
C(25) C(29) C(34) C(44) -179.4(13) . . .
C(25) C(29) C(35) Fe(2) 47(5) . . .
C(25) C(29) C(35) C(36) -14(4) . . .
C(25) C(29) C(35) C(39) -14(7) . . .
C(25) C(29) C(35) C(40) 175(6) . . .
C(25) C(29) C(39) Fe(2) -56.7(16) . . .
C(25) C(29) C(39) C(28) 5(4) . . .
C(25) C(29) C(39) C(35) 4(2) . . .
C(25) C(29) C(39) C(38) -1(2) . . .
C(25) C(29) C(39) C(44) 179.1(14) . . .
C(28) C(29) C(34) C(44) -4.8(14) . . .
C(28) C(29) C(35) Fe(2) 62.2(12) . . .
C(28) C(29) C(35) C(25) 15(6) . . .
C(28) C(29) C(35) C(36) 1(2) . . .
C(28) C(29) C(35) C(39) 0.5(18) . . .
C(28) C(29) C(35) C(40) -170.4(13) . . .
C(28) C(29) C(39) Fe(2) -62(3) . . .
C(28) C(29) C(39) C(35) -1(4) . . .
C(28) C(29) C(39) C(38) -6(2) . . .
C(28) C(29) C(39) C(44) 174(4) . . .
C(34) C(29) C(35) Fe(2) -124.9(10) . . .
C(34) C(29) C(35) C(25) -172(4) . . .
C(34) C(29) C(35) C(36) 173.5(15) . . .
C(34) C(29) C(35) C(39) 173(3) . . .
C(34) C(29) C(35) C(40) 3(2) . . .
C(35) C(29) C(34) C(44) -177.4(18) . . .
C(34) C(29) C(39) Fe(2) 125.7(8) . . .
C(34) C(29) C(39) C(28) -173(3) . . .
C(34) C(29) C(39) C(35) -174(3) . . .
C(34) C(29) C(39) C(38) -178.4(17) . . .
C(34) C(29) C(39) C(44) 1.4(16) . . .
C(39) C(29) C(34) C(44) -1.6(18) . . .
C(35) C(29) C(39) Fe(2) -61(3) . . .
C(35) C(29) C(39) C(28) 1(4) . . .
C(35) C(29) C(39) C(38) -5(4) . . .
C(35) C(29) C(39) C(44) 175(2) . . .
C(39) C(29) C(35) Fe(2) 62(3) . . .
C(39) C(29) C(35) C(25) 14(7) . . .
C(39) C(29) C(35) C(36) 0(4) . . .
C(39) C(29) C(35) C(40) -171(2) . . .
C(25) C(30) C(40) C(35) -1.3(8) . . .
C(26) C(31) C(41) C(36) 0.8(10) . . .
C(27) C(32) C(42) C(37) -1.5(8) . . .
C(28) C(33) C(43) C(38) 0.1(8) . . .
C(29) C(34) C(44) C(39) 0.8(8) . . .
Fe(2) C(35) C(36) C(25) 102(2) . . .
Fe(2) C(35) C(36) C(26) -53(3) . . .
Fe(2) C(35) C(36) C(37) -60.7(12) . . .
Fe(2) C(35) C(36) C(41) 119(2) . . .
Fe(2) C(35) C(39) C(28) 66.3(18) . . .
Fe(2) C(35) C(39) C(29) -115(3) . . .
Fe(2) C(35) C(39) C(38) 61.5(11) . . .
Fe(2) C(35) C(39) C(44) -120.1(15) . . .
Fe(2) C(35) C(40) C(30) -76.7(17) . . .
C(25) C(35) C(36) Fe(2) -102(2) . . .
C(25) C(35) C(36) C(26) -155(4) . . .
C(25) C(35) C(36) C(37) -163(3) . . .
C(25) C(35) C(36) C(41) 17(3) . . .
C(25) C(35) C(39) Fe(2) -57(2) . . .
C(25) C(35) C(39) C(28) 10(3) . . .
C(25) C(35) C(39) C(29) -171(4) . . .
C(25) C(35) C(39) C(38) 5(3) . . .
C(25) C(35) C(39) C(44) -177(2) . . .
C(25) C(35) C(40) C(30) 2.7(16) . . .
C(29) C(35) C(36) Fe(2) 65(2) . . .
C(29) C(35) C(36) C(25) 167(3) . . .
C(29) C(35) C(36) C(26) 12(4) . . .
C(29) C(35) C(36) C(37) 4(2) . . .
C(29) C(35) C(36) C(41) -176(2) . . .
C(29) C(35) C(39) Fe(2) 115(3) . . .
C(29) C(35) C(39) C(28) -179(3) . . .
C(29) C(35) C(39) C(38) 176(3) . . .
C(29) C(35) C(39) C(44) -5(3) . . .
C(29) C(35) C(40) C(30) -175.2(18) . . .
C(36) C(35) C(39) Fe(2) -65.3(11) . . .
C(36) C(35) C(39) C(28) 1(2) . . .
C(36) C(35) C(39) C(29) -180(3) . . .
C(36) C(35) C(39) C(38) -3.8(18) . . .
C(36) C(35) C(39) C(44) 174.6(15) . . .
C(39) C(35) C(36) Fe(2) 65.1(10) . . .
C(39) C(35) C(36) C(25) 167(2) . . .
C(39) C(35) C(36) C(26) 12(3) . . .
C(39) C(35) C(36) C(37) 4.3(18) . . .
C(39) C(35) C(36) C(41) -176(2) . . .
C(36) C(35) C(40) C(30) 12.7(19) . . .
C(40) C(35) C(36) Fe(2) -124.2(15) . . .
C(40) C(35) C(36) C(25) -22(2) . . .
C(40) C(35) C(36) C(26) -178(2) . . .
C(40) C(35) C(36) C(37) 175.1(15) . . .
C(40) C(35) C(36) C(41) -5(3) . . .
C(39) C(35) C(40) C(30) -179.1(16) . . .
C(40) C(35) C(39) Fe(2) 125.9(18) . . .
C(40) C(35) C(39) C(28) -168(2) . . .
C(40) C(35) C(39) C(29) 11(3) . . .
C(40) C(35) C(39) C(38) -172.5(17) . . .
C(40) C(35) C(39) C(44) 6(2) . . .
Fe(2) C(36) C(37) C(26) 105(3) . . .
Fe(2) C(36) C(37) C(27) -72(2) . . .
Fe(2) C(36) C(37) C(38) -64.3(12) . . .
Fe(2) C(36) C(37) C(42) 127(2) . . .
Fe(2) C(36) C(41) C(31) -77(2) . . .
C(25) C(36) C(37) Fe(2) 53(2) . . .
C(25) C(36) C(37) C(26) 158(5) . . .
C(25) C(36) C(37) C(27) -19(4) . . .
C(25) C(36) C(37) C(38) -12(3) . . .
C(25) C(36) C(37) C(42) 179.5(17) . . .
C(25) C(36) C(41) C(31) -169(2) . . .
C(26) C(36) C(37) Fe(2) -105(3) . . .
C(26) C(36) C(37) C(27) -177(5) . . .
C(26) C(36) C(37) C(38) -169(4) . . .
C(26) C(36) C(37) C(42) 22(4) . . .
C(26) C(36) C(41) C(31) -2(2) . . .
C(35) C(36) C(37) Fe(2) 60.9(11) . . .
C(35) C(36) C(37) C(26) 166(4) . . .
C(35) C(36) C(37) C(27) -11(3) . . .
C(35) C(36) C(37) C(38) -3(2) . . .
C(35) C(36) C(37) C(42) -172.2(18) . . .
C(35) C(36) C(41) C(31) -176(2) . . .
C(37) C(36) C(41) C(31) 4(2) . . .
C(41) C(36) C(37) Fe(2) -118.9(17) . . .
C(41) C(36) C(37) C(26) -14(3) . . .
C(41) C(36) C(37) C(27) 169(2) . . .
C(41) C(36) C(37) C(38) 176.7(17) . . .
C(41) C(36) C(37) C(42) 8(3) . . .
Fe(2) C(37) C(38) C(27) 136(5) . . .
Fe(2) C(37) C(38) C(28) -69(2) . . .
Fe(2) C(37) C(38) C(39) -63.2(11) . . .
Fe(2) C(37) C(38) C(43) 127(3) . . .
Fe(2) C(37) C(42) C(32) -89.1(18) . . .
C(26) C(37) C(38) Fe(2) 61.0(19) . . .
C(26) C(37) C(38) C(27) -163(6) . . .
C(26) C(37) C(38) C(28) -8(3) . . .
C(26) C(37) C(38) C(39) -2(2) . . .
C(26) C(37) C(38) C(43) -172(2) . . .
C(26) C(37) C(42) C(32) 175(2) . . .
C(27) C(37) C(38) Fe(2) -136(5) . . .
C(27) C(37) C(38) C(28) 155(6) . . .
C(27) C(37) C(38) C(39) 160(5) . . .
C(27) C(37) C(38) C(43) -9(6) . . .
C(27) C(37) C(42) C(32) 4(2) . . .
C(36) C(37) C(38) Fe(2) 64.5(12) . . .
C(36) C(37) C(38) C(27) -159(6) . . .
C(36) C(37) C(38) C(28) -4(2) . . .
C(36) C(37) C(38) C(39) 1(2) . . .
C(36) C(37) C(38) C(43) -169(3) . . .
C(36) C(37) C(42) C(32) 169(2) . . .
C(38) C(37) C(42) C(32) 0.6(17) . . .
C(42) C(37) C(38) Fe(2) -125.0(16) . . .
C(42) C(37) C(38) C(27) 11(4) . . .
C(42) C(37) C(38) C(28) 166(2) . . .
C(42) C(37) C(38) C(39) 171.7(15) . . .
C(42) C(37) C(38) C(43) 2(4) . . .
Fe(2) C(38) C(39) C(28) 140(5) . . .
Fe(2) C(38) C(39) C(29) -59(2) . . .
Fe(2) C(38) C(39) C(35) -60.6(10) . . .
Fe(2) C(38) C(39) C(44) 121.3(19) . . .
Fe(2) C(38) C(43) C(33) -79(2) . . .
C(27) C(38) C(39) Fe(2) 66.3(17) . . .
C(27) C(38) C(39) C(28) -154(6) . . .
C(27) C(38) C(39) C(29) 7(3) . . .
C(27) C(38) C(39) C(35) 6(2) . . .
C(27) C(38) C(39) C(44) -172.4(19) . . .
C(27) C(38) C(43) C(33) 163(2) . . .
C(28) C(38) C(39) Fe(2) -140(5) . . .
C(28) C(38) C(39) C(29) 161(6) . . .
C(28) C(38) C(39) C(35) 159(6) . . .
C(28) C(38) C(39) C(44) -19(5) . . .
C(28) C(38) C(43) C(33) -0.1(18) . . .
C(37) C(38) C(39) Fe(2) 62.2(12) . . .
C(37) C(38) C(39) C(28) -158(6) . . .
C(37) C(38) C(39) C(29) 3(2) . . .
C(37) C(38) C(39) C(35) 1.5(18) . . .
C(37) C(38) C(39) C(44) -176.6(18) . . .
C(37) C(38) C(43) C(33) 166(3) . . .
C(39) C(38) C(43) C(33) -4(2) . . .
C(43) C(38) C(39) Fe(2) -122.7(12) . . .
C(43) C(38) C(39) C(28) 17(5) . . .
C(43) C(38) C(39) C(29) 178(2) . . .
C(43) C(38) C(39) C(35) 176.7(14) . . .
C(43) C(38) C(39) C(44) -1(2) . . .
Fe(2) C(39) C(44) C(34) -84.9(15) . . .
C(28) C(39) C(44) C(34) 174(2) . . .
C(29) C(39) C(44) C(34) -1.5(17) . . .
C(35) C(39) C(44) C(34) 0.3(13) . . .
C(38) C(39) C(44) C(34) 178.2(18) . . .
